data_4341035
loop_
_publ_author_name
'Ciabatti, Iacopo'
'Femoni, Cristina'
'Hayatifar, Mohammad'
'Iapalucci, Maria Carmela'
'Ienco, Andrea'
'Longoni, Giuliano'
'Manca, Gabriele'
'Zacchini, Stefano'

_publ_section_title
;
 Octahedral co-carbide carbonyl clusters decorated by
 [AuPPh&#x2083;]&#x207A; fragments: synthesis, structural isomerism, and
 aurophilic interactions of
 Co&#x2086;C(CO)&#x2081;&#x2082;(AuPPh&#x2083;)&#x2084;.
;
_journal_issue 18
_journal_name_full 'Inorganic chemistry'
_journal_page_first 9761
_journal_page_last 9770
_journal_paper_doi 10.1021/ic501346a
_journal_volume 53
_journal_year 2014
_chemical_formula_sum 'C101 H92 Au4 Co6 O16 P4'
_chemical_formula_weight 2827.07
_chemical_name_systematic
; 
 ? 
;
_space_group_IT_number 14
_symmetry_cell_setting monoclinic
_symmetry_space_group_name_Hall '-P 2ybc'
_symmetry_space_group_name_H-M 'P 1 21/c 1'
_atom_sites_solution_hydrogens geom
_atom_sites_solution_primary direct
_atom_sites_solution_secondary difmap
_audit_creation_method SHELXL-97
_cell_angle_alpha 90.00
_cell_angle_beta 97.902(3)
_cell_angle_gamma 90.00
_cell_formula_units_Z 4
_cell_length_a 14.581(4)
_cell_length_b 13.802(4)
_cell_length_c 48.590(13)
_cell_measurement_reflns_used 9936
_cell_measurement_temperature 100(2)
_cell_measurement_theta_max 21.9625
_cell_measurement_theta_min 2.2455
_cell_volume 9686(5)
_computing_cell_refinement 'APEX2 (Bruker AXS, 2006)'
_computing_data_collection 'APEX2 (Bruker AXS, 2006)'
_computing_data_reduction 'SAINT (Bruker AXS, 2004)'
_computing_molecular_graphics 'SCHAKAL99 (Keller, 1999)'
_computing_publication_material 'XCIF (Bruker AXS, 2001)'
_computing_structure_refinement 'SHELXL-97 (Sheldrick, 1997)'
_computing_structure_solution 'SHELXS-97 (Sheldrick, 1990)'
_diffrn_ambient_temperature 100(2)
_diffrn_measured_fraction_theta_full 0.971
_diffrn_measured_fraction_theta_max 0.971
_diffrn_measurement_device_type 'CCD area detector'
_diffrn_measurement_method 'phi and omega scans'
_diffrn_radiation_monochromator graphite
_diffrn_radiation_source 'fine-focus sealed tube'
_diffrn_radiation_type MoK\a
_diffrn_radiation_wavelength 0.71073
_diffrn_reflns_av_R_equivalents 0.0990
_diffrn_reflns_av_unetI/netI 0.0745
_diffrn_reflns_limit_h_max 17
_diffrn_reflns_limit_h_min -17
_diffrn_reflns_limit_k_max 16
_diffrn_reflns_limit_k_min -16
_diffrn_reflns_limit_l_max 57
_diffrn_reflns_limit_l_min -57
_diffrn_reflns_number 82110
_diffrn_reflns_theta_full 25.03
_diffrn_reflns_theta_max 25.03
_diffrn_reflns_theta_min 1.41
_exptl_absorpt_coefficient_mu 7.163
_exptl_absorpt_correction_T_max 0.5344
_exptl_absorpt_correction_T_min 0.4130
_exptl_absorpt_correction_type empirical
_exptl_absorpt_process_details
;
 Data were corrected for Lorentz polarization and absorption
 effects (empirical absorption corrections SADABS).
 R(int) = 0.1495 (selected reflections only, before parameter refinement)
 R(int) = 0.0924 (selected reflections only, after parameter refinement)
;
_exptl_crystal_colour black
_exptl_crystal_density_diffrn 1.939
_exptl_crystal_density_method 'not measured'
_exptl_crystal_description prism
_exptl_crystal_F_000 5456
_exptl_crystal_size_max 0.15
_exptl_crystal_size_mid 0.13
_exptl_crystal_size_min 0.10
_refine_diff_density_max 7.626
_refine_diff_density_min -5.806
_refine_diff_density_rms 0.420
_refine_ls_extinction_method none
_refine_ls_goodness_of_fit_ref 1.188
_refine_ls_hydrogen_treatment constr
_refine_ls_matrix_type full
_refine_ls_number_parameters 1068
_refine_ls_number_reflns 16633
_refine_ls_number_restraints 346
_refine_ls_restrained_S_all 1.178
_refine_ls_R_factor_all 0.1397
_refine_ls_R_factor_gt 0.1246
_refine_ls_shift/su_max 0.000
_refine_ls_shift/su_mean 0.000
_refine_ls_structure_factor_coef Fsqd
_refine_ls_weighting_details 'calc w=1/[\s^2^(Fo^2^)+(0.0001P)^2^+1568.4486P] where P=(Fo^2^+2Fc^2^)/3'
_refine_ls_weighting_scheme calc
_refine_ls_wR_factor_gt 0.2680
_refine_ls_wR_factor_ref 0.2750
_reflns_number_gt 13961
_reflns_number_total 16633
_reflns_threshold_expression >2sigma(I)
_cod_data_source_file ic501346a_si_002.cif
_cod_data_source_block III
_cod_depositor_comments
;
The following automatic conversions were performed:

'_symmetry_cell_setting' value 'Monoclinic' changed to 'monoclinic'
according to
/home/saulius/struct/COD-crude-data--automatic-downloads/rss-feeds/ACS/lib/dictionaries/cif_core.dic
dictionary named 'cif_core.dic' version 2.4.2 from 2011-04-26.

Automatic conversion script
Id: cif_fix_values 2281 2013-09-26 08:29:07Z andrius 

 Adding full bibliography for 4341033--4341037.cif.
;
_cod_original_cell_volume 9685(4)
_cod_original_sg_symbol_H-M P2(1)/c
_cod_database_code 4341035

loop_
_symmetry_equiv_pos_as_xyz
'x, y, z'
'-x, y+1/2, -z+1/2'
'-x, -y, -z'
'x, -y-1/2, z-1/2'

loop_
_atom_site_label
_atom_site_type_symbol
_atom_site_fract_x
_atom_site_fract_y
_atom_site_fract_z
_atom_site_U_iso_or_equiv
_atom_site_adp_type
_atom_site_occupancy
_atom_site_symmetry_multiplicity
_atom_site_calc_flag
_atom_site_refinement_flags
Au1 Au 0.31006(7) 0.02268(8) 0.18748(2) 0.0209(2) Uani 1 1 d .
Au2 Au 0.12027(7) 0.09056(7) 0.17816(2) 0.0198(2) Uani 1 1 d .
Au3 Au 0.03384(7) 0.09911(7) 0.12001(2) 0.0198(2) Uani 1 1 d .
Au4 Au -0.05190(7) -0.07024(7) 0.09544(2) 0.0225(2) Uani 1 1 d .
Co1 Co 0.2121(2) 0.0369(2) 0.13861(7) 0.0175(7) Uani 1 1 d .
Co2 Co 0.2023(3) -0.1322(3) 0.17128(7) 0.0208(8) Uani 1 1 d .
Co3 Co 0.2803(2) -0.1201(2) 0.12575(7) 0.0179(7) Uani 1 1 d .
Co4 Co 0.1274(3) -0.0582(3) 0.09707(7) 0.0211(8) Uani 1 1 d .
Co5 Co 0.0479(2) -0.0705(2) 0.14843(7) 0.0171(7) Uani 1 1 d .
Co6 Co 0.1205(2) -0.2142(2) 0.12842(7) 0.0192(7) Uani 1 1 d .
C1 C 0.1608(16) -0.0881(19) 0.1344(5) 0.018(5) Uani 1 1 d U
C2 C 0.2721(16) -0.1640(17) 0.2025(5) 0.015(5) Uani 1 1 d U
C3 C 0.3713(19) -0.181(2) 0.1465(6) 0.028(6) Uani 1 1 d U
C4 C 0.1122(17) -0.315(2) 0.1058(6) 0.022(6) Uani 1 1 d U
C5 C -0.0054(17) -0.2099(17) 0.1386(5) 0.014(5) Uani 1 1 d U
C6 C -0.0604(18) -0.0281(18) 0.1587(5) 0.019(5) Uani 1 1 d U
C7 C 0.1545(19) 0.054(2) 0.0821(6) 0.027(6) Uani 1 1 d U
C8 C 0.3292(16) 0.0086(18) 0.1256(5) 0.016(5) Uani 1 1 d U
C9 C 0.2424(16) 0.1587(18) 0.1392(5) 0.015(5) Uani 1 1 d U
C10 C 0.0846(15) -0.1210(16) 0.1864(5) 0.010(4) Uani 1 1 d U
C11 C 0.1836(18) -0.275(2) 0.1605(6) 0.023(6) Uani 1 1 d U
C12 C 0.2962(18) -0.158(2) 0.0917(6) 0.025(6) Uani 1 1 d U
C13 C 0.092(2) -0.132(2) 0.0680(6) 0.028(7) Uani 1 1 d .
O2 O 0.3139(14) -0.1908(16) 0.2229(4) 0.034(5) Uani 1 1 d U
O3 O 0.4341(15) -0.2201(18) 0.1589(5) 0.041(5) Uani 1 1 d U
O4 O 0.1059(17) -0.3808(17) 0.0914(5) 0.045(6) Uani 1 1 d .
O5 O -0.0650(13) -0.2527(15) 0.1414(4) 0.029(4) Uani 1 1 d .
O6 O -0.1244(14) -0.0032(17) 0.1660(5) 0.041(6) Uani 1 1 d .
O7 O 0.1792(14) 0.1187(16) 0.0705(4) 0.033(5) Uani 1 1 d .
O8 O 0.3935(14) 0.0520(14) 0.1191(4) 0.032(5) Uani 1 1 d .
O9 O 0.2612(15) 0.2431(16) 0.1392(5) 0.039(5) Uani 1 1 d U
O10 O 0.0584(15) -0.1410(15) 0.2056(4) 0.033(5) Uani 1 1 d .
O11 O 0.2070(14) -0.3476(14) 0.1710(4) 0.029(4) Uani 1 1 d U
O12 O 0.3092(16) -0.1867(17) 0.0712(4) 0.040(5) Uani 1 1 d .
O13 O 0.0715(15) -0.1781(16) 0.0488(4) 0.034(5) Uani 1 1 d .
P1 P 0.4455(5) 0.0767(5) 0.21227(15) 0.0235(15) Uani 1 1 d .
C101 C 0.5466(10) 0.0008(12) 0.2096(4) 0.021(5) Uani 1 1 d GU
C102 C 0.5398(11) -0.0970(13) 0.2158(4) 0.046(8) Uani 1 1 d G
H102 H 0.4824 -0.1231 0.2194 0.055 Uiso 1 1 calc R
C103 C 0.6169(14) -0.1567(10) 0.2167(5) 0.044(9) Uani 1 1 d G
H103 H 0.6122 -0.2236 0.2209 0.053 Uiso 1 1 calc R
C104 C 0.7009(12) -0.1186(14) 0.2113(5) 0.040(8) Uani 1 1 d GU
H104 H 0.7536 -0.1594 0.2119 0.048 Uiso 1 1 calc R
C105 C 0.7078(10) -0.0207(14) 0.2051(5) 0.043(8) Uani 1 1 d G
H105 H 0.7652 0.0053 0.2015 0.051 Uiso 1 1 calc R
C106 C 0.6306(12) 0.0389(10) 0.2042(4) 0.034(7) Uani 1 1 d G
H106 H 0.6353 0.1058 0.2000 0.040 Uiso 1 1 calc R
C107 C 0.453(2) 0.090(2) 0.2498(6) 0.029(6) Uani 1 1 d U
C108 C 0.5351(16) 0.1099(17) 0.2662(5) 0.016(5) Uani 1 1 d U
H108 H 0.5893 0.1182 0.2576 0.019 Uiso 1 1 calc R
C109 C 0.5423(17) 0.1183(19) 0.2946(5) 0.021(6) Uani 1 1 d U
H109 H 0.6003 0.1290 0.3057 0.025 Uiso 1 1 calc R
C110 C 0.4596(18) 0.111(2) 0.3067(6) 0.027(6) Uani 1 1 d .
H110 H 0.4611 0.1205 0.3261 0.033 Uiso 1 1 calc R
C111 C 0.3748(18) 0.0880(19) 0.2901(6) 0.024(6) Uani 1 1 d U
H111 H 0.3207 0.0781 0.2987 0.029 Uiso 1 1 calc R
C112 C 0.3701(16) 0.0805(18) 0.2624(5) 0.019(5) Uani 1 1 d U
H112 H 0.3124 0.0691 0.2513 0.023 Uiso 1 1 calc R
C113 C 0.4785(16) 0.1952(18) 0.1990(5) 0.014(5) Uani 1 1 d U
C114 C 0.482(2) 0.202(2) 0.1712(6) 0.036(8) Uani 1 1 d .
H114 H 0.4657 0.1468 0.1597 0.044 Uiso 1 1 calc R
C115 C 0.508(2) 0.287(2) 0.1592(6) 0.036(8) Uani 1 1 d .
H115 H 0.5108 0.2901 0.1398 0.043 Uiso 1 1 calc R
C116 C 0.5290(17) 0.368(2) 0.1760(6) 0.024(6) Uani 1 1 d U
H116 H 0.5457 0.4275 0.1681 0.029 Uiso 1 1 calc R
C117 C 0.526(2) 0.361(2) 0.2038(6) 0.032(7) Uani 1 1 d .
H117 H 0.5402 0.4168 0.2152 0.038 Uiso 1 1 calc R
C118 C 0.502(2) 0.277(2) 0.2158(7) 0.038(8) Uani 1 1 d .
H118 H 0.5012 0.2735 0.2353 0.046 Uiso 1 1 calc R
P2 P 0.0754(5) 0.1865(5) 0.21293(14) 0.0214(14) Uani 1 1 d .
C201 C 0.132(2) 0.3031(19) 0.2152(6) 0.025(6) Uani 1 1 d .
C202 C 0.220(2) 0.311(2) 0.2083(6) 0.030(7) Uani 1 1 d .
H202 H 0.2492 0.2559 0.2018 0.037 Uiso 1 1 calc R
C203 C 0.2671(18) 0.402(2) 0.2109(6) 0.028(6) Uani 1 1 d U
H203 H 0.3290 0.4062 0.2070 0.034 Uiso 1 1 calc R
C204 C 0.2252(18) 0.482(2) 0.2188(5) 0.024(6) Uani 1 1 d U
H204 H 0.2570 0.5426 0.2203 0.029 Uiso 1 1 calc R
C205 C 0.135(2) 0.476(2) 0.2249(6) 0.037(8) Uani 1 1 d .
H205 H 0.1049 0.5332 0.2300 0.045 Uiso 1 1 calc R
C206 C 0.089(2) 0.386(2) 0.2234(6) 0.033(7) Uani 1 1 d .
H206 H 0.0278 0.3826 0.2280 0.040 Uiso 1 1 calc R
C207 C 0.1024(16) 0.1337(18) 0.2477(5) 0.015(5) Uani 1 1 d U
C208 C 0.1003(17) 0.1932(19) 0.2709(6) 0.022(6) Uani 1 1 d U
H208 H 0.0870 0.2603 0.2685 0.026 Uiso 1 1 calc R
C209 C 0.117(2) 0.155(3) 0.2970(7) 0.039(8) Uani 1 1 d .
H209 H 0.1181 0.1952 0.3128 0.046 Uiso 1 1 calc R
C210 C 0.1342(19) 0.054(2) 0.3002(6) 0.027(6) Uani 1 1 d .
H210 H 0.1439 0.0264 0.3183 0.032 Uiso 1 1 calc R
C211 C 0.1365(18) -0.004(2) 0.2769(6) 0.033(7) Uani 1 1 d .
H211 H 0.1488 -0.0713 0.2791 0.039 Uiso 1 1 calc R
C212 C 0.121(2) 0.036(2) 0.2508(6) 0.032(7) Uani 1 1 d .
H212 H 0.1236 -0.0042 0.2349 0.039 Uiso 1 1 calc R
C213 C -0.0491(19) 0.2142(19) 0.2085(5) 0.023(6) Uani 1 1 d U
C214 C -0.101(2) 0.203(2) 0.2293(6) 0.029(6) Uani 1 1 d .
H214 H -0.0740 0.1798 0.2470 0.035 Uiso 1 1 calc R
C215 C -0.200(3) 0.227(2) 0.2244(7) 0.046(9) Uani 1 1 d .
H215 H -0.2383 0.2204 0.2386 0.055 Uiso 1 1 calc R
C216 C -0.233(2) 0.258(2) 0.1989(6) 0.031(7) Uani 1 1 d U
H216 H -0.2968 0.2737 0.1953 0.038 Uiso 1 1 calc R
C217 C -0.182(2) 0.269(2) 0.1782(6) 0.033(7) Uani 1 1 d .
H217 H -0.2103 0.2927 0.1606 0.040 Uiso 1 1 calc R
C218 C -0.089(2) 0.247(3) 0.1827(7) 0.043(9) Uani 1 1 d .
H218 H -0.0519 0.2535 0.1681 0.052 Uiso 1 1 calc R
P3 P -0.0436(5) 0.2328(5) 0.10024(14) 0.0223(15) Uani 1 1 d .
C301 C -0.0228(16) 0.3481(17) 0.1193(5) 0.012(5) Uani 1 1 d U
C302 C 0.0601(17) 0.3570(19) 0.1365(5) 0.018(5) Uani 1 1 d U
H302 H 0.1037 0.3055 0.1385 0.022 Uiso 1 1 calc R
C303 C 0.078(2) 0.445(2) 0.1509(6) 0.038(8) Uani 1 1 d .
H303 H 0.1351 0.4531 0.1628 0.045 Uiso 1 1 calc R
C304 C 0.016(2) 0.518(2) 0.1480(6) 0.033(7) Uani 1 1 d .
H304 H 0.0305 0.5768 0.1578 0.040 Uiso 1 1 calc R
C305 C -0.070(2) 0.508(2) 0.1305(6) 0.033(7) Uani 1 1 d U
H305 H -0.1133 0.5599 0.1282 0.039 Uiso 1 1 calc R
C306 C -0.0889(19) 0.4212(19) 0.1169(6) 0.025(6) Uani 1 1 d U
H306 H -0.1473 0.4112 0.1059 0.030 Uiso 1 1 calc R
C307 C -0.017(3) 0.259(2) 0.0661(6) 0.037(8) Uani 1 1 d .
C308 C -0.0299(17) 0.188(2) 0.0451(6) 0.023(6) Uani 1 1 d U
H308 H -0.0532 0.1267 0.0493 0.028 Uiso 1 1 calc R
C309 C -0.010(3) 0.205(3) 0.0189(7) 0.046(9) Uani 1 1 d .
H309 H -0.0265 0.1586 0.0046 0.055 Uiso 1 1 calc R
C310 C 0.032(3) 0.287(3) 0.0133(7) 0.060(11) Uani 1 1 d .
H310 H 0.0469 0.2978 -0.0049 0.072 Uiso 1 1 calc R
C311 C 0.054(3) 0.358(3) 0.0338(8) 0.054(10) Uani 1 1 d U
H311 H 0.0861 0.4142 0.0295 0.065 Uiso 1 1 calc R
C312 C 0.029(2) 0.347(2) 0.0604(7) 0.034(7) Uani 1 1 d .
H312 H 0.0425 0.3959 0.0741 0.041 Uiso 1 1 calc R
C313 C -0.1722(18) 0.2205(18) 0.0937(5) 0.017(5) Uani 1 1 d U
C314 C -0.214(2) 0.158(2) 0.1127(6) 0.035(7) Uani 1 1 d .
H314 H -0.1767 0.1208 0.1265 0.042 Uiso 1 1 calc R
C315 C -0.308(2) 0.154(3) 0.1095(7) 0.038(8) Uani 1 1 d .
H315 H -0.3391 0.1140 0.1214 0.046 Uiso 1 1 calc R
C316 C -0.360(3) 0.210(3) 0.0886(8) 0.049(9) Uani 1 1 d U
H316 H -0.4256 0.2077 0.0864 0.059 Uiso 1 1 calc R
C317 C -0.319(3) 0.264(2) 0.0722(8) 0.050(10) Uani 1 1 d .
H317 H -0.3565 0.2980 0.0579 0.060 Uiso 1 1 calc R
C318 C -0.2285(19) 0.275(2) 0.0741(6) 0.027(6) Uani 1 1 d U
H318 H -0.2024 0.3188 0.0623 0.033 Uiso 1 1 calc R
P4 P -0.1866(5) -0.1139(5) 0.06839(15) 0.0253(15) Uani 1 1 d .
C401 C -0.1867(18) -0.234(2) 0.0541(6) 0.027(6) Uani 1 1 d U
C402 C -0.122(2) -0.304(2) 0.0671(6) 0.038(8) Uani 1 1 d .
H402 H -0.0788 -0.2853 0.0827 0.045 Uiso 1 1 calc R
C403 C -0.122(3) -0.399(2) 0.0571(6) 0.041(8) Uani 1 1 d .
H403 H -0.0776 -0.4430 0.0660 0.050 Uiso 1 1 calc R
C404 C -0.182(3) -0.429(3) 0.0357(7) 0.054(10) Uani 1 1 d U
H404 H -0.1780 -0.4929 0.0286 0.065 Uiso 1 1 calc R
C405 C -0.254(2) -0.361(2) 0.0232(7) 0.037(7) Uani 1 1 d U
H405 H -0.3007 -0.3819 0.0089 0.044 Uiso 1 1 calc R
C406 C -0.2513(19) -0.265(2) 0.0332(7) 0.036(8) Uani 1 1 d .
H406 H -0.2967 -0.2207 0.0249 0.043 Uiso 1 1 calc R
C407 C -0.290(2) -0.107(2) 0.0860(6) 0.032(7) Uani 1 1 d .
C408 C -0.279(2) -0.110(2) 0.1129(7) 0.040(7) Uani 1 1 d U
H408 H -0.2178 -0.1124 0.1227 0.048 Uiso 1 1 calc R
C409 C -0.353(3) -0.108(3) 0.1277(8) 0.056(9) Uani 1 1 d U
H409 H -0.3461 -0.1095 0.1475 0.067 Uiso 1 1 calc R
C410 C -0.442(3) -0.105(3) 0.1108(10) 0.067(10) Uani 1 1 d U
H410 H -0.4952 -0.1053 0.1199 0.081 Uiso 1 1 calc R
C411 C -0.454(3) -0.101(3) 0.0840(9) 0.059(10) Uani 1 1 d U
H411 H -0.5150 -0.0948 0.0740 0.071 Uiso 1 1 calc R
C412 C -0.375(3) -0.107(3) 0.0694(10) 0.070(12) Uani 1 1 d U
H412 H -0.3810 -0.1103 0.0497 0.085 Uiso 1 1 calc R
C413 C -0.209(2) -0.039(2) 0.0382(6) 0.030(7) Uani 1 1 d .
C414 C -0.260(2) 0.049(2) 0.0379(6) 0.032(7) Uani 1 1 d .
H414 H -0.2893 0.0669 0.0533 0.039 Uiso 1 1 calc R
C415 C -0.2650(19) 0.108(2) 0.0150(6) 0.034(7) Uani 1 1 d U
H415 H -0.2998 0.1662 0.0147 0.040 Uiso 1 1 calc R
C416 C -0.221(3) 0.085(3) -0.0078(8) 0.058(10) Uani 1 1 d U
H416 H -0.2264 0.1268 -0.0235 0.070 Uiso 1 1 calc R
C417 C -0.173(2) 0.005(3) -0.0073(7) 0.044(9) Uani 1 1 d .
H417 H -0.1410 -0.0108 -0.0225 0.053 Uiso 1 1 calc R
C418 C -0.168(2) -0.055(3) 0.0154(6) 0.047(9) Uani 1 1 d .
H418 H -0.1332 -0.1128 0.0149 0.056 Uiso 1 1 calc R
O501 O 0.3244(19) 0.0434(17) 0.3575(5) 0.059(6) Uiso 1 1 d DU
C502 C 0.344(3) -0.025(2) 0.3797(5) 0.046(7) Uiso 1 1 d DU
H50A H 0.4038 -0.0574 0.3788 0.056 Uiso 1 1 calc R
H50B H 0.2946 -0.0743 0.3787 0.056 Uiso 1 1 calc R
C503 C 0.348(3) 0.034(2) 0.4064(6) 0.049(8) Uiso 1 1 d DU
H50C H 0.3991 0.0109 0.4203 0.059 Uiso 1 1 calc R
H50D H 0.2889 0.0276 0.4143 0.059 Uiso 1 1 calc R
C504 C 0.364(3) 0.139(2) 0.3984(6) 0.059(9) Uiso 1 1 d DU
H50E H 0.3306 0.1842 0.4093 0.071 Uiso 1 1 calc R
H50F H 0.4304 0.1550 0.4010 0.071 Uiso 1 1 calc R
C505 C 0.324(3) 0.140(2) 0.3679(6) 0.049(8) Uiso 1 1 d DU
H50G H 0.2594 0.1656 0.3657 0.058 Uiso 1 1 calc R
H50H H 0.3611 0.1831 0.3575 0.058 Uiso 1 1 calc R
O601 O 0.583(3) 0.759(3) 0.9719(8) 0.103(10) Uiso 1 1 d DU
C602 C 0.527(3) 0.831(3) 0.9826(11) 0.088(11) Uiso 1 1 d DU
H60A H 0.5284 0.8226 1.0029 0.106 Uiso 1 1 calc R
H60B H 0.4624 0.8260 0.9736 0.106 Uiso 1 1 calc R
C603 C 0.567(3) 0.931(3) 0.9766(9) 0.080(11) Uiso 1 1 d DU
H60C H 0.5172 0.9800 0.9723 0.096 Uiso 1 1 calc R
H60D H 0.6124 0.9540 0.9922 0.096 Uiso 1 1 calc R
C604 C 0.612(3) 0.904(3) 0.9511(9) 0.078(11) Uiso 1 1 d DU
H60E H 0.6634 0.9491 0.9491 0.094 Uiso 1 1 calc R
H60F H 0.5660 0.9080 0.9341 0.094 Uiso 1 1 calc R
C605 C 0.648(3) 0.800(3) 0.9557(11) 0.092(12) Uiso 1 1 d DU
H60G H 0.6472 0.7656 0.9378 0.111 Uiso 1 1 calc R
H60H H 0.7115 0.7993 0.9659 0.111 Uiso 1 1 calc R
O701 O 0.328(4) 0.616(7) -0.0074(18) 0.26(3) Uiso 1 1 d DU
C702 C 0.278(7) 0.626(10) 0.0160(19) 0.26(3) Uiso 1 1 d DU
H70A H 0.2274 0.5786 0.0162 0.316 Uiso 1 1 calc R
H70B H 0.2553 0.6930 0.0184 0.316 Uiso 1 1 calc R
C703 C 0.366(8) 0.601(9) 0.036(2) 0.27(3) Uiso 1 1 d DU
H70C H 0.3637 0.5312 0.0402 0.319 Uiso 1 1 calc RD
H70D H 0.3651 0.6376 0.0531 0.319 Uiso 1 1 calc R
C704 C 0.457(8) 0.622(9) 0.0246(17) 0.26(3) Uiso 1 1 d DU
H70E H 0.5083 0.5805 0.0335 0.318 Uiso 1 1 calc RD
H70F H 0.4751 0.6910 0.0265 0.318 Uiso 1 1 calc R
C705 C 0.424(5) 0.593(9) -0.0056(17) 0.26(3) Uiso 1 1 d DU
H70G H 0.4552 0.6317 -0.0189 0.314 Uiso 1 1 calc R
H70H H 0.4346 0.5231 -0.0089 0.314 Uiso 1 1 calc RD
O801 O 0.416(4) 0.504(5) 0.0994(13) 0.186(17) Uiso 1 1 d DU
C802 C 0.375(5) 0.416(5) 0.0882(17) 0.166(18) Uiso 1 1 d DU
H80A H 0.4072 0.3576 0.0967 0.199 Uiso 1 1 calc R
H80B H 0.3720 0.4125 0.0677 0.199 Uiso 1 1 calc RD
C803 C 0.280(5) 0.429(6) 0.0972(14) 0.150(18) Uiso 1 1 d DU
H80C H 0.2482 0.3665 0.0989 0.180 Uiso 1 1 calc R
H80D H 0.2398 0.4716 0.0841 0.180 Uiso 1 1 calc R
C804 C 0.305(5) 0.478(5) 0.1255(14) 0.143(18) Uiso 1 1 d DU
H80E H 0.2500 0.5046 0.1326 0.171 Uiso 1 1 calc R
H80F H 0.3374 0.4324 0.1393 0.171 Uiso 1 1 calc R
C805 C 0.370(5) 0.559(5) 0.1186(17) 0.163(18) Uiso 1 1 d DU
H80G H 0.3359 0.6150 0.1097 0.196 Uiso 1 1 calc R
H80H H 0.4129 0.5800 0.1350 0.196 Uiso 1 1 calc R

loop_
_atom_site_aniso_label
_atom_site_aniso_U_11
_atom_site_aniso_U_22
_atom_site_aniso_U_33
_atom_site_aniso_U_23
_atom_site_aniso_U_13
_atom_site_aniso_U_12
Au1 0.0174(5) 0.0205(5) 0.0241(5) -0.0008(4) 0.0001(4) -0.0015(4)
Au2 0.0219(5) 0.0163(5) 0.0216(5) -0.0032(4) 0.0046(4) 0.0005(4)
Au3 0.0207(5) 0.0148(5) 0.0237(5) 0.0001(4) 0.0022(4) 0.0008(4)
Au4 0.0212(5) 0.0188(5) 0.0272(5) -0.0021(4) 0.0024(4) -0.0007(4)
Co1 0.0187(18) 0.0118(16) 0.0233(18) -0.0009(13) 0.0071(14) 0.0035(14)
Co2 0.0218(19) 0.0212(18) 0.0180(18) 0.0032(14) -0.0024(14) -0.0032(15)
Co3 0.0147(17) 0.0117(16) 0.0274(19) 0.0002(13) 0.0035(14) 0.0017(13)
Co4 0.0249(19) 0.0212(18) 0.0166(17) -0.0020(14) 0.0003(14) -0.0029(15)
Co5 0.0186(17) 0.0111(16) 0.0219(17) -0.0012(13) 0.0043(13) -0.0018(13)
Co6 0.0194(18) 0.0129(17) 0.0258(19) -0.0011(14) 0.0042(14) -0.0018(14)
C1 0.006(8) 0.020(9) 0.027(9) 0.001(7) 0.000(7) 0.002(7)
C2 0.012(6) 0.015(6) 0.016(6) 0.005(4) 0.002(5) -0.007(5)
C3 0.017(12) 0.025(12) 0.041(13) 0.003(11) 0.004(10) -0.008(10)
C4 0.013(11) 0.021(12) 0.032(12) -0.005(10) 0.005(9) 0.009(9)
C5 0.015(6) 0.013(6) 0.015(6) -0.005(4) 0.003(4) 0.004(5)
C6 0.018(11) 0.010(10) 0.027(12) 0.002(9) 0.001(9) 0.001(9)
C7 0.023(12) 0.027(12) 0.034(13) 0.000(11) 0.010(10) -0.011(10)
C8 0.006(10) 0.023(11) 0.020(11) -0.004(9) 0.005(8) 0.004(9)
C9 0.011(6) 0.016(6) 0.018(6) 0.002(5) 0.002(4) -0.003(5)
C10 0.007(6) 0.011(6) 0.012(6) -0.001(4) 0.007(4) 0.001(4)
C11 0.016(9) 0.021(9) 0.029(9) 0.002(8) -0.002(7) -0.008(7)
C12 0.018(12) 0.025(12) 0.033(13) 0.001(10) 0.010(10) -0.014(10)
C13 0.041(18) 0.029(15) 0.018(14) 0.001(12) 0.015(12) 0.019(13)
O2 0.024(10) 0.041(11) 0.036(10) 0.007(9) 0.002(8) 0.006(9)
O3 0.026(10) 0.056(12) 0.042(11) 0.012(10) 0.005(9) 0.010(10)
O4 0.056(16) 0.037(13) 0.040(13) -0.015(11) 0.001(11) -0.006(11)
O5 0.022(11) 0.035(12) 0.032(11) 0.004(9) 0.011(8) -0.002(9)
O6 0.021(11) 0.051(15) 0.054(14) -0.009(11) 0.015(10) 0.019(10)
O7 0.025(11) 0.040(13) 0.038(12) 0.009(10) 0.014(9) -0.005(9)
O8 0.032(12) 0.027(11) 0.040(12) 0.005(9) 0.011(9) -0.004(9)
O9 0.028(10) 0.037(11) 0.054(12) 0.008(9) 0.015(9) -0.008(9)
O10 0.040(13) 0.035(12) 0.024(11) -0.006(9) 0.004(9) 0.004(10)
O11 0.028(8) 0.021(8) 0.038(8) -0.001(7) -0.004(7) -0.015(7)
O12 0.041(13) 0.048(14) 0.030(12) -0.005(10) 0.004(10) 0.003(11)
O13 0.036(12) 0.043(13) 0.024(11) -0.006(10) 0.004(9) -0.015(10)
P1 0.022(4) 0.019(3) 0.028(4) -0.002(3) -0.003(3) -0.005(3)
C101 0.021(9) 0.023(9) 0.019(9) -0.009(7) 0.005(7) 0.007(7)
C102 0.04(2) 0.037(19) 0.06(2) 0.011(16) 0.007(16) 0.006(16)
C103 0.06(2) 0.023(16) 0.05(2) -0.001(14) -0.012(17) 0.014(16)
C104 0.036(14) 0.031(14) 0.054(15) -0.007(12) 0.009(12) 0.011(12)
C105 0.029(17) 0.06(2) 0.05(2) -0.007(17) 0.014(14) 0.000(16)
C106 0.027(16) 0.031(17) 0.046(19) -0.003(14) 0.015(13) -0.007(13)
C107 0.029(12) 0.029(12) 0.027(12) 0.002(10) -0.003(10) 0.017(11)
C108 0.010(8) 0.012(8) 0.024(9) 0.000(7) 0.001(7) 0.005(7)
C109 0.009(10) 0.024(12) 0.033(12) -0.001(10) 0.012(9) 0.002(9)
C110 0.014(13) 0.033(16) 0.034(16) -0.008(12) 0.001(11) 0.012(12)
C111 0.021(11) 0.015(11) 0.036(13) -0.002(10) 0.009(10) 0.008(10)
C112 0.009(10) 0.013(11) 0.035(12) 0.005(9) -0.003(9) 0.004(9)
C113 0.005(10) 0.018(11) 0.019(11) 0.007(9) 0.002(8) -0.002(8)
C114 0.043(19) 0.025(16) 0.034(17) 0.004(13) -0.020(14) -0.008(14)
C115 0.06(2) 0.032(17) 0.017(14) 0.003(12) 0.004(13) -0.008(15)
C116 0.013(11) 0.020(11) 0.038(13) 0.001(10) 0.002(10) -0.011(9)
C117 0.044(19) 0.015(14) 0.041(18) -0.009(12) 0.022(14) -0.013(13)
C118 0.031(18) 0.029(17) 0.05(2) 0.003(14) 0.005(15) -0.002(14)
P2 0.017(3) 0.026(4) 0.023(4) -0.004(3) 0.007(3) 0.002(3)
C201 0.039(17) 0.014(13) 0.024(14) -0.003(11) 0.008(12) 0.002(12)
C202 0.042(18) 0.029(16) 0.025(15) -0.001(12) 0.019(13) 0.017(14)
C203 0.013(11) 0.028(12) 0.041(13) 0.009(11) -0.003(10) 0.008(10)
C204 0.018(9) 0.023(9) 0.029(9) 0.001(8) -0.001(7) -0.010(8)
C205 0.044(19) 0.023(15) 0.041(18) -0.003(13) -0.010(14) 0.020(14)
C206 0.044(19) 0.026(16) 0.027(15) 0.005(12) -0.005(13) -0.006(14)
C207 0.009(8) 0.017(8) 0.021(9) 0.000(7) 0.005(7) -0.006(7)
C208 0.012(11) 0.019(11) 0.035(13) -0.006(10) 0.004(10) 0.005(9)
C209 0.017(15) 0.06(2) 0.037(18) -0.017(16) 0.007(13) 0.008(15)
C210 0.021(14) 0.022(14) 0.040(17) 0.004(12) 0.012(12) -0.006(11)
C211 0.011(13) 0.046(19) 0.040(17) 0.012(14) 0.004(12) -0.006(13)
C212 0.044(19) 0.021(15) 0.032(16) -0.002(12) 0.009(13) 0.003(13)
C213 0.027(12) 0.014(11) 0.028(12) -0.001(9) 0.008(10) 0.012(10)
C214 0.029(16) 0.021(14) 0.039(17) 0.003(12) 0.014(13) -0.004(12)
C215 0.06(2) 0.033(18) 0.05(2) 0.007(15) 0.023(18) -0.001(17)
C216 0.016(12) 0.030(13) 0.048(14) -0.010(11) 0.005(11) 0.001(10)
C217 0.036(18) 0.031(16) 0.033(16) -0.009(13) 0.008(13) 0.001(14)
C218 0.020(16) 0.07(3) 0.039(18) -0.007(17) 0.007(13) 0.018(16)
P3 0.030(4) 0.011(3) 0.025(4) 0.000(3) -0.002(3) 0.006(3)
C301 0.010(6) 0.011(6) 0.015(6) 0.001(4) 0.003(4) 0.002(4)
C302 0.011(8) 0.020(9) 0.024(9) 0.001(7) 0.001(7) 0.003(7)
C303 0.046(19) 0.033(17) 0.027(16) -0.006(13) -0.021(14) -0.015(15)
C304 0.043(19) 0.026(15) 0.031(16) 0.013(13) 0.004(13) 0.014(14)
C305 0.032(13) 0.019(12) 0.047(14) -0.005(11) 0.003(11) 0.008(11)
C306 0.023(12) 0.018(11) 0.035(13) 0.000(10) 0.005(10) 0.017(10)
C307 0.06(2) 0.028(16) 0.029(16) -0.001(13) 0.018(15) 0.007(15)
C308 0.008(10) 0.022(12) 0.042(13) 0.004(10) 0.012(10) 0.006(9)
C309 0.07(3) 0.036(19) 0.031(18) 0.000(14) 0.001(16) 0.026(18)
C310 0.09(3) 0.06(3) 0.029(19) 0.004(17) 0.005(19) -0.01(2)
C311 0.059(13) 0.053(12) 0.051(12) 0.001(9) 0.011(9) -0.006(9)
C312 0.024(16) 0.030(16) 0.05(2) -0.004(14) 0.022(14) -0.013(13)
C313 0.022(9) 0.013(8) 0.017(8) 0.001(7) 0.002(7) 0.010(7)
C314 0.024(16) 0.05(2) 0.033(17) -0.001(14) 0.006(12) 0.011(14)
C315 0.023(16) 0.05(2) 0.044(19) -0.004(15) 0.015(14) -0.002(15)
C316 0.039(15) 0.047(15) 0.059(16) -0.001(13) 0.001(13) 0.031(13)
C317 0.05(2) 0.023(17) 0.07(3) -0.004(16) -0.014(19) 0.012(16)
C318 0.017(9) 0.033(10) 0.032(10) -0.002(8) 0.003(8) 0.006(8)
P4 0.023(4) 0.027(4) 0.026(4) -0.005(3) 0.005(3) -0.007(3)
C401 0.011(11) 0.035(13) 0.036(13) -0.006(11) 0.005(10) 0.006(10)
C402 0.05(2) 0.030(17) 0.025(16) -0.001(13) -0.016(14) -0.016(15)
C403 0.07(2) 0.033(18) 0.027(16) 0.001(13) 0.013(15) -0.002(17)
C404 0.068(17) 0.054(16) 0.040(15) -0.018(13) 0.002(13) -0.009(14)
C405 0.026(13) 0.032(13) 0.054(15) -0.001(12) 0.013(12) -0.002(11)
C406 0.012(14) 0.019(14) 0.07(2) -0.002(14) -0.008(14) -0.007(11)
C407 0.039(18) 0.024(15) 0.035(17) -0.005(12) 0.007(13) 0.011(13)
C408 0.045(12) 0.027(13) 0.054(15) 0.004(12) 0.021(12) -0.020(12)
C409 0.08(2) 0.04(2) 0.05(2) 0.009(17) 0.031(14) 0.01(2)
C410 0.065(12) 0.064(14) 0.076(13) 0.006(9) 0.019(9) 0.001(9)
C411 0.042(15) 0.054(17) 0.082(18) 0.015(15) 0.007(14) 0.005(14)
C412 0.071(15) 0.070(15) 0.070(14) 0.002(9) 0.009(9) -0.005(9)
C413 0.034(17) 0.032(16) 0.023(15) -0.003(12) -0.004(12) 0.000(13)
C414 0.037(18) 0.030(16) 0.025(15) -0.007(12) -0.008(13) -0.007(13)
C415 0.013(11) 0.042(14) 0.048(14) 0.002(12) 0.011(10) 0.010(11)
C416 0.062(13) 0.060(13) 0.053(12) 0.004(9) 0.008(9) 0.001(9)
C417 0.04(2) 0.06(2) 0.028(17) 0.001(16) 0.003(14) 0.003(18)
C418 0.05(2) 0.06(2) 0.028(17) -0.007(16) -0.011(15) 0.016(18)

loop_
_atom_type_symbol
_atom_type_description
_atom_type_scat_dispersion_real
_atom_type_scat_dispersion_imag
_atom_type_scat_source
C C 0.0033 0.0016 'International Tables Vol C Tables 4.2.6.8 and 6.1.1.4'
H H 0.0000 0.0000 'International Tables Vol C Tables 4.2.6.8 and 6.1.1.4'
O O 0.0106 0.0060 'International Tables Vol C Tables 4.2.6.8 and 6.1.1.4'
P P 0.1023 0.0942 'International Tables Vol C Tables 4.2.6.8 and 6.1.1.4'
Co Co 0.3494 0.9721 'International Tables Vol C Tables 4.2.6.8 and 6.1.1.4'
Au Au -2.0133 8.8022 'International Tables Vol C Tables 4.2.6.8 and 6.1.1.4'

loop_
_geom_angle_atom_site_label_1
_geom_angle_atom_site_label_2
_geom_angle_atom_site_label_3
_geom_angle
P1 Au1 Co1 141.2(2)
P1 Au1 Co2 146.5(2)
Co1 Au1 Co2 64.56(11)
P1 Au1 Au2 135.42(19)
Co1 Au1 Au2 56.00(8)
Co2 Au1 Au2 72.92(9)
P2 Au2 Co1 158.6(2)
P2 Au2 Co5 135.47(19)
Co1 Au2 Co5 65.46(10)
P2 Au2 Au1 115.57(18)
Co1 Au2 Au1 56.29(8)
Co5 Au2 Au1 96.26(8)
P2 Au2 Au3 123.62(18)
Co1 Au2 Au3 59.70(8)
Co5 Au2 Au3 56.58(7)
Au1 Au2 Au3 115.97(4)
P3 Au3 Co5 154.5(2)
P3 Au3 Co1 140.3(2)
Co5 Au3 Co1 64.16(10)
P3 Au3 Au4 108.79(18)
Co5 Au3 Au4 60.05(8)
Co1 Au3 Au4 102.80(8)
P3 Au3 Co4 132.54(19)
Co5 Au3 Co4 62.49(10)
Co1 Au3 Co4 54.34(10)
Au4 Au3 Co4 54.45(8)
P3 Au3 Au2 123.72(17)
Co5 Au3 Au2 58.83(7)
Co1 Au3 Au2 54.08(7)
Au4 Au3 Au2 118.58(4)
Co4 Au3 Au2 100.34(8)
P4 Au4 Co4 144.2(2)
P4 Au4 Co5 146.2(2)
Co4 Au4 Co5 64.99(10)
P4 Au4 Au3 138.8(2)
Co4 Au4 Au3 63.43(8)
Co5 Au4 Au3 57.75(7)
C9 Co1 C1 170.5(11)
C9 Co1 C8 88.1(11)
C1 Co1 C8 97.7(11)
C9 Co1 Co3 137.2(8)
C1 Co1 Co3 49.0(7)
C8 Co1 Co3 49.1(8)
C9 Co1 Co4 126.9(8)
C1 Co1 Co4 46.2(8)
C8 Co1 Co4 89.4(7)
Co3 Co1 Co4 61.76(14)
C9 Co1 Au2 82.4(8)
C1 Co1 Au2 96.0(8)
C8 Co1 Au2 149.9(7)
Co3 Co1 Au2 134.09(16)
Co4 Co1 Au2 119.02(16)
C9 Co1 Au1 87.2(8)
C1 Co1 Au1 100.9(7)
C8 Co1 Au1 83.4(7)
Co3 Co1 Au1 88.58(13)
Co4 Co1 Au1 145.05(16)
Au2 Co1 Au1 67.71(9)
C9 Co1 Au3 86.0(8)
C1 Co1 Au3 84.7(7)
C8 Co1 Au3 141.7(7)
Co3 Co1 Au3 125.14(15)
Co4 Co1 Au3 64.84(12)
Au2 Co1 Au3 66.22(8)
Au1 Co1 Au3 133.93(13)
C9 Co1 Co2 144.9(8)
C1 Co1 Co2 41.9(7)
C8 Co1 Co2 97.5(8)
Co3 Co1 Co2 58.58(13)
Co4 Co1 Co2 87.93(14)
Au2 Co1 Co2 75.53(12)
Au1 Co1 Co2 59.43(10)
Au3 Co1 Co2 108.73(14)
C9 Co1 Co5 134.7(8)
C1 Co1 Co5 39.3(7)
C8 Co1 Co5 137.0(8)
Co3 Co1 Co5 87.95(14)
Co4 Co1 Co5 63.42(13)
Au2 Co1 Co5 60.30(10)
Au1 Co1 Co5 99.95(13)
Au3 Co1 Co5 56.97(10)
Co2 Co1 Co5 51.96(11)
C2 Co2 C1 163.3(10)
C2 Co2 C10 97.4(10)
C1 Co2 C10 98.3(10)
C2 Co2 C11 91.3(11)
C1 Co2 C11 93.0(11)
C10 Co2 C11 94.5(10)
C2 Co2 Co5 147.1(8)
C1 Co2 Co5 47.9(7)
C10 Co2 Co5 50.5(7)
C11 Co2 Co5 97.6(7)
C2 Co2 Co6 138.7(8)
C1 Co2 Co6 46.8(8)
C10 Co2 Co6 90.3(7)
C11 Co2 Co6 47.5(7)
Co5 Co2 Co6 59.65(13)
C2 Co2 Co3 118.3(8)
C1 Co2 Co3 46.2(7)
C10 Co2 Co3 144.2(7)
C11 Co2 Co3 84.4(8)
Co5 Co2 Co3 94.11(15)
Co6 Co2 Co3 62.86(14)
C2 Co2 Au1 72.7(8)
C1 Co2 Au1 96.7(8)
C10 Co2 Au1 109.4(7)
C11 Co2 Au1 152.5(8)
Co5 Co2 Au1 108.01(15)
Co6 Co2 Au1 141.73(16)
Co3 Co2 Au1 83.90(13)
C2 Co2 Co1 128.3(8)
C1 Co2 Co1 41.1(8)
C10 Co2 Co1 104.9(7)
C11 Co2 Co1 131.5(8)
Co5 Co2 Co1 65.52(13)
Co6 Co2 Co1 87.81(14)
Co3 Co2 Co1 54.28(12)
Au1 Co2 Co1 56.01(10)
C3 Co3 C12 101.9(14)
C3 Co3 C1 128.6(12)
C12 Co3 C1 121.0(12)
C3 Co3 C8 101.1(11)
C12 Co3 C8 100.1(11)
C1 Co3 C8 97.9(10)
C3 Co3 Co1 124.3(10)
C12 Co3 Co1 126.6(10)
C1 Co3 Co1 48.3(8)
C8 Co3 Co1 50.0(7)
C3 Co3 Co4 169.3(9)
C12 Co3 Co4 79.2(9)
C1 Co3 Co4 45.5(7)
C8 Co3 Co4 89.1(7)
Co1 Co3 Co4 60.55(13)
C3 Co3 Co2 82.3(10)
C12 Co3 Co2 152.8(8)
C1 Co3 Co2 46.5(8)
C8 Co3 Co2 105.5(7)
Co1 Co3 Co2 67.13(14)
Co4 Co3 Co2 91.92(15)
C3 Co3 Co6 109.4(9)
C12 Co3 Co6 97.2(8)
C1 Co3 Co6 43.4(8)
C8 Co3 Co6 140.8(7)
Co1 Co3 Co6 91.67(15)
Co4 Co3 Co6 60.02(13)
Co2 Co3 Co6 56.64(13)
C13 Co4 C7 103.7(13)
C13 Co4 C1 131.5(12)
C7 Co4 C1 123.3(12)
C13 Co4 Co1 168.4(10)
C7 Co4 Co1 76.5(9)
C1 Co4 Co1 46.8(8)
C13 Co4 Co3 112.0(9)
C7 Co4 Co3 106.4(9)
C1 Co4 Co3 46.8(7)
Co1 Co4 Co3 57.69(13)
C13 Co4 Au4 75.9(10)
C7 Co4 Au4 108.7(9)
C1 Co4 Au4 98.2(7)
Co1 Co4 Au4 115.24(15)
Co3 Co4 Au4 140.81(16)
C13 Co4 Co6 87.7(9)
C7 Co4 Co6 166.3(9)
C1 Co4 Co6 44.2(8)
Co1 Co4 Co6 90.90(15)
Co3 Co4 Co6 61.50(13)
Au4 Co4 Co6 81.27(13)
C13 Co4 Au3 130.3(9)
C7 Co4 Au3 69.1(9)
C1 Co4 Au3 82.2(8)
Co1 Co4 Au3 60.82(11)
Co3 Co4 Au3 117.27(14)
Au4 Co4 Au3 62.12(9)
Co6 Co4 Au3 109.52(14)
C13 Co4 Co5 123.2(10)
C7 Co4 Co5 122.6(9)
C1 Co4 Co5 39.5(7)
Co1 Co4 Co5 63.93(12)
Co3 Co4 Co5 86.25(14)
Au4 Co4 Co5 60.30(10)
Co6 Co4 Co5 53.52(12)
Au3 Co4 Co5 56.08(10)
C6 Co5 C1 167.8(11)
C6 Co5 C10 89.5(10)
C1 Co5 C10 98.8(10)
C6 Co5 C5 92.8(10)
C1 Co5 C5 96.5(10)
C10 Co5 C5 86.2(9)
C6 Co5 Co6 142.2(8)
C1 Co5 Co6 47.2(8)
C10 Co5 Co6 90.5(6)
C5 Co5 Co6 49.5(7)
C6 Co5 Co2 138.3(8)
C1 Co5 Co2 48.8(7)
C10 Co5 Co2 50.1(6)
C5 Co5 Co2 94.0(7)
Co6 Co5 Co2 60.23(14)
C6 Co5 Au3 81.6(8)
C1 Co5 Au3 86.3(8)
C10 Co5 Au3 140.5(7)
C5 Co5 Au3 132.4(6)
Co6 Co5 Au3 119.48(15)
Co2 Co5 Au3 121.11(15)
C6 Co5 Au4 83.7(8)
C1 Co5 Au4 92.2(7)
C10 Co5 Au4 154.9(7)
C5 Co5 Au4 70.2(6)
Co6 Co5 Au4 80.61(12)
Co2 Co5 Au4 137.02(16)
Au3 Co5 Au4 62.20(8)
C6 Co5 Au2 83.2(8)
C1 Co5 Au2 90.1(8)
C10 Co5 Au2 76.2(7)
C5 Co5 Au2 162.0(7)
Co6 Co5 Au2 133.16(16)
Co2 Co5 Au2 77.79(12)
Au3 Co5 Au2 64.59(8)
Au4 Co5 Au2 126.44(13)
C6 Co5 Co4 133.1(8)
C1 Co5 Co4 39.0(7)
C10 Co5 Co4 137.4(6)
C5 Co5 Co4 92.1(7)
Co6 Co5 Co4 58.14(13)
Co2 Co5 Co4 87.70(15)
Au3 Co5 Co4 61.43(10)
Au4 Co5 Co4 54.71(10)
Au2 Co5 Co4 103.43(13)
C6 Co5 Co1 130.3(8)
C1 Co5 Co1 39.3(8)
C10 Co5 Co1 102.1(7)
C5 Co5 Co1 135.6(7)
Co6 Co5 Co1 86.48(14)
Co2 Co5 Co1 62.52(13)
Au3 Co5 Co1 58.86(10)
Au4 Co5 Co1 100.67(12)
Au2 Co5 Co1 54.24(9)
Co4 Co5 Co1 52.65(11)
C4 Co6 C1 146.5(12)
C4 Co6 C11 98.5(12)
C1 Co6 C11 100.1(11)
C4 Co6 C5 101.2(11)
C1 Co6 C5 102.7(10)
C11 Co6 C5 99.9(11)
C4 Co6 Co5 150.3(8)
C1 Co6 Co5 48.4(7)
C11 Co6 Co5 102.3(9)
C5 Co6 Co5 54.5(7)
C4 Co6 Co2 148.3(8)
C1 Co6 Co2 48.9(8)
C11 Co6 Co2 52.8(8)
C5 Co6 Co2 97.5(7)
Co5 Co6 Co2 60.12(14)
C4 Co6 Co4 106.8(9)
C1 Co6 Co4 44.6(8)
C11 Co6 Co4 141.2(8)
C5 Co6 Co4 103.3(7)
Co5 Co6 Co4 68.34(14)
Co2 Co6 Co4 93.36(15)
C4 Co6 Co3 109.7(9)
C1 Co6 Co3 45.0(7)
C11 Co6 Co3 85.7(8)
C5 Co6 Co3 147.5(7)
Co5 Co6 Co3 92.96(15)
Co2 Co6 Co3 60.50(13)
Co4 Co6 Co3 58.48(13)
Co6 C1 Co4 91.2(11)
Co6 C1 Co1 174.1(15)
Co4 C1 Co1 87.0(11)
Co6 C1 Co5 84.5(10)
Co4 C1 Co5 101.5(11)
Co1 C1 Co5 101.4(12)
Co6 C1 Co3 91.6(11)
Co4 C1 Co3 87.7(11)
Co1 C1 Co3 82.8(10)
Co5 C1 Co3 170.0(15)
Co6 C1 Co2 84.3(11)
Co4 C1 Co2 173.1(15)
Co1 C1 Co2 97.0(11)
Co5 C1 Co2 83.3(10)
Co3 C1 Co2 87.2(10)
O2 C2 Co2 175(2)
O3 C3 Co3 176(3)
O4 C4 Co6 179(3)
O5 C5 Co6 144(2)
O5 C5 Co5 139(2)
Co6 C5 Co5 75.9(9)
O6 C6 Co5 177(2)
O7 C7 Co4 170(3)
O8 C8 Co3 141(2)
O8 C8 Co1 138(2)
Co3 C8 Co1 80.9(9)
O9 C9 Co1 178(2)
O10 C10 Co2 137(2)
O10 C10 Co5 144(2)
Co2 C10 Co5 79.5(8)
O11 C11 Co6 146(2)
O11 C11 Co2 135(2)
Co6 C11 Co2 79.7(10)
O12 C12 Co3 176(3)
O13 C13 Co4 177(3)
C107 P1 C101 100.9(11)
C107 P1 C113 106.2(13)
C101 P1 C113 103.4(10)
C107 P1 Au1 119.3(10)
C101 P1 Au1 114.9(7)
C113 P1 Au1 110.6(8)
C102 C101 C106 120.0
C102 C101 P1 117.3(10)
C106 C101 P1 122.4(10)
C103 C102 C101 120.0
C103 C102 H102 120.0
C101 C102 H102 120.0
C102 C103 C104 120.0
C102 C103 H103 120.0
C104 C103 H103 120.0
C105 C104 C103 120.0
C105 C104 H104 120.0
C103 C104 H104 120.0
C104 C105 C106 120.0
C104 C105 H105 120.0
C106 C105 H105 120.0
C105 C106 C101 120.0
C105 C106 H106 120.0
C101 C106 H106 120.0
C108 C107 C112 119(2)
C108 C107 P1 122(2)
C112 C107 P1 119(2)
C107 C108 C109 123(2)
C107 C108 H108 118.6
C109 C108 H108 118.6
C108 C109 C110 117(2)
C108 C109 H109 121.3
C110 C109 H109 121.3
C111 C110 C109 121(3)
C111 C110 H110 119.7
C109 C110 H110 119.7
C112 C111 C110 120(3)
C112 C111 H111 119.8
C110 C111 H111 119.8
C111 C112 C107 119(2)
C111 C112 H112 120.3
C107 C112 H112 120.3
C114 C113 C118 119(3)
C114 C113 P1 117(2)
C118 C113 P1 124(2)
C113 C114 C115 121(3)
C113 C114 H114 119.3
C115 C114 H114 119.3
C114 C115 C116 119(3)
C114 C115 H115 120.4
C116 C115 H115 120.4
C117 C116 C115 119(3)
C117 C116 H116 120.4
C115 C116 H116 120.4
C116 C117 C118 122(3)
C116 C117 H117 119.2
C118 C117 H117 119.2
C117 C118 C113 120(3)
C117 C118 H118 120.2
C113 C118 H118 120.2
C201 P2 C207 105.1(12)
C201 P2 C213 104.9(13)
C207 P2 C213 105.9(12)
C201 P2 Au2 112.5(9)
C207 P2 Au2 113.5(8)
C213 P2 Au2 114.1(9)
C202 C201 C206 118(3)
C202 C201 P2 119(2)
C206 C201 P2 122(2)
C201 C202 C203 120(2)
C201 C202 H202 119.9
C203 C202 H202 119.9
C204 C203 C202 121(3)
C204 C203 H203 119.5
C202 C203 H203 119.5
C203 C204 C205 120(3)
C203 C204 H204 120.2
C205 C204 H204 120.2
C204 C205 C206 120(3)
C204 C205 H205 119.9
C206 C205 H205 119.9
C201 C206 C205 121(3)
C201 C206 H206 119.7
C205 C206 H206 119.7
C212 C207 C208 121(2)
C212 C207 P2 120(2)
C208 C207 P2 119(2)
C209 C208 C207 120(3)
C209 C208 H208 120.0
C207 C208 H208 120.0
C208 C209 C210 119(3)
C208 C209 H209 120.3
C210 C209 H209 120.3
C211 C210 C209 120(3)
C211 C210 H210 120.1
C209 C210 H210 120.1
C212 C211 C210 120(3)
C212 C211 H211 119.8
C210 C211 H211 119.8
C211 C212 C207 120(3)
C211 C212 H212 120.2
C207 C212 H212 120.2
C214 C213 C218 121(3)
C214 C213 P2 122(2)
C218 C213 P2 117(2)
C213 C214 C215 120(3)
C213 C214 H214 120.2
C215 C214 H214 120.2
C216 C215 C214 116(3)
C216 C215 H215 121.8
C214 C215 H215 121.8
C217 C216 C215 125(3)
C217 C216 H216 117.6
C215 C216 H216 117.6
C216 C217 C218 119(3)
C216 C217 H217 120.4
C218 C217 H217 120.4
C213 C218 C217 120(3)
C213 C218 H218 120.2
C217 C218 H218 120.2
C307 P3 C301 104.4(13)
C307 P3 C313 101.7(14)
C301 P3 C313 104.8(11)
C307 P3 Au3 113.0(11)
C301 P3 Au3 116.4(8)
C313 P3 Au3 115.0(8)
C302 C301 C306 122(2)
C302 C301 P3 116.9(18)
C306 C301 P3 121.3(19)
C301 C302 C303 118(2)
C301 C302 H302 121.0
C303 C302 H302 121.0
C304 C303 C302 121(3)
C304 C303 H303 119.5
C302 C303 H303 119.5
C303 C304 C305 121(3)
C303 C304 H304 119.5
C305 C304 H304 119.5
C306 C305 C304 118(3)
C306 C305 H305 121.0
C304 C305 H305 121.0
C305 C306 C301 120(3)
C305 C306 H306 120.0
C301 C306 H306 120.0
C308 C307 C312 118(3)
C308 C307 P3 121(2)
C312 C307 P3 121(2)
C309 C308 C307 123(3)
C309 C308 H308 118.7
C307 C308 H308 118.7
C310 C309 C308 120(3)
C310 C309 H309 120.1
C308 C309 H309 120.1
C309 C310 C311 121(4)
C309 C310 H310 119.6
C311 C310 H310 119.6
C312 C311 C310 122(4)
C312 C311 H311 119.2
C310 C311 H311 119.2
C311 C312 C307 117(3)
C311 C312 H312 121.4
C307 C312 H312 121.4
C318 C313 C314 120(3)
C318 C313 P3 124(2)
C314 C313 P3 116.3(19)
C315 C314 C313 117(3)
C315 C314 H314 121.5
C313 C314 H314 121.5
C314 C315 C316 119(3)
C314 C315 H315 120.4
C316 C315 H315 120.4
C317 C316 C315 121(4)
C317 C316 H316 119.5
C315 C316 H316 119.5
C316 C317 C318 124(3)
C316 C317 H317 117.8
C318 C317 H317 117.8
C317 C318 C313 119(3)
C317 C318 H318 120.7
C313 C318 H318 120.7
C413 P4 C401 103.0(14)
C413 P4 C407 106.5(14)
C401 P4 C407 105.8(13)
C413 P4 Au4 111.5(10)
C401 P4 Au4 114.8(9)
C407 P4 Au4 114.3(10)
C406 C401 C402 117(3)
C406 C401 P4 123(2)
C402 C401 P4 119(2)
C403 C402 C401 121(3)
C403 C402 H402 119.7
C401 C402 H402 119.7
C404 C403 C402 123(4)
C404 C403 H403 118.7
C402 C403 H403 118.7
C403 C404 C405 118(3)
C403 C404 H404 120.8
C405 C404 H404 120.8
C406 C405 C404 118(3)
C406 C405 H405 120.9
C404 C405 H405 120.9
C401 C406 C405 123(3)
C401 C406 H406 118.7
C405 C406 H406 118.7
C408 C407 C412 124(3)
C408 C407 P4 118(3)
C412 C407 P4 117(3)
C407 C408 C409 122(4)
C407 C408 H408 118.9
C409 C408 H408 118.9
C408 C409 C410 114(4)
C408 C409 H409 122.9
C410 C409 H409 122.9
C411 C410 C409 125(4)
C411 C410 H410 117.5
C409 C410 H410 117.5
C410 C411 C412 119(4)
C410 C411 H411 120.6
C412 C411 H411 120.6
C407 C412 C411 116(4)
C407 C412 H412 122.1
C411 C412 H412 122.1
C418 C413 C414 115(3)
C418 C413 P4 122(3)
C414 C413 P4 123(2)
C415 C414 C413 119(3)
C415 C414 H414 120.4
C413 C414 H414 120.4
C414 C415 C416 122(3)
C414 C415 H415 119.0
C416 C415 H415 119.0
C417 C416 C415 119(4)
C417 C416 H416 120.6
C415 C416 H416 120.6
C416 C417 C418 119(3)
C416 C417 H417 120.3
C418 C417 H417 120.3
C413 C418 C417 126(3)
C413 C418 H418 117.2
C417 C418 H418 117.2
C502 O501 C505 111(2)
O501 C502 C503 106(2)
O501 C502 H50A 110.5
C503 C502 H50A 110.5
O501 C502 H50B 110.5
C503 C502 H50B 110.5
H50A C502 H50B 108.7
C502 C503 C504 106(3)
C502 C503 H50C 110.5
C504 C503 H50C 110.5
C502 C503 H50D 110.5
C504 C503 H50D 110.5
H50C C503 H50D 108.7
C505 C504 C503 102(3)
C505 C504 H50E 111.3
C503 C504 H50E 111.3
C505 C504 H50F 111.3
C503 C504 H50F 111.3
H50E C504 H50F 109.2
O501 C505 C504 108(3)
O501 C505 H50G 110.1
C504 C505 H50G 110.1
O501 C505 H50H 110.1
C504 C505 H50H 110.1
H50G C505 H50H 108.4
C605 O601 C602 112(4)
O601 C602 C603 108(4)
O601 C602 H60A 110.0
C603 C602 H60A 110.0
O601 C602 H60B 110.0
C603 C602 H60B 110.0
H60A C602 H60B 108.4
C604 C603 C602 99(4)
C604 C603 H60C 112.0
C602 C603 H60C 112.0
C604 C603 H60D 112.0
C602 C603 H60D 112.0
H60C C603 H60D 109.7
C603 C604 C605 107(4)
C603 C604 H60E 110.4
C605 C604 H60E 110.4
C603 C604 H60F 110.4
C605 C604 H60F 110.4
H60E C604 H60F 108.6
O601 C605 C604 102(4)
O601 C605 H60G 111.3
C604 C605 H60G 111.3
O601 C605 H60H 111.3
C604 C605 H60H 111.3
H60G C605 H60H 109.2
C705 O701 C702 125(9)
O701 C702 C703 90(7)
O701 C702 H70A 113.7
C703 C702 H70A 113.7
O701 C702 H70B 113.7
C703 C702 H70B 113.7
H70A C702 H70B 110.9
C702 C703 C704 116(9)
C702 C703 H70C 108.4
C704 C703 H70C 108.4
C702 C703 H70D 108.4
C704 C703 H70D 108.4
H70C C703 H70D 107.4
C703 C704 C705 97(9)
C703 C704 H70E 112.4
C705 C704 H70E 112.4
C703 C704 H70F 112.4
C705 C704 H70F 112.4
H70E C704 H70F 110.0
O701 C705 C704 100(8)
O701 C705 H70G 111.8
C704 C705 H70G 111.8
O701 C705 H70H 111.8
C704 C705 H70H 111.8
H70G C705 H70H 109.5
C802 O801 C805 119(6)
O801 C802 C803 98(6)
O801 C802 H80A 112.2
C803 C802 H80A 112.2
O801 C802 H80B 112.2
C803 C802 H80B 112.2
H80A C802 H80B 109.8
C802 C803 C804 101(6)
C802 C803 H80C 111.5
C804 C803 H80C 111.5
C802 C803 H80D 111.5
C804 C803 H80D 111.5
H80C C803 H80D 109.4
C805 C804 C803 102(6)
C805 C804 H80E 111.4
C803 C804 H80E 111.4
C805 C804 H80F 111.4
C803 C804 H80F 111.4
H80E C804 H80F 109.3
O801 C805 C804 97(6)
O801 C805 H80G 112.4
C804 C805 H80G 112.4
O801 C805 H80H 112.4
C804 C805 H80H 112.4
H80G C805 H80H 110.0

loop_
_geom_bond_atom_site_label_1
_geom_bond_atom_site_label_2
_geom_bond_distance
Au1 P1 2.292(7)
Au1 Co1 2.605(4)
Au1 Co2 2.705(4)
Au1 Au2 2.8975(16)
Au2 P2 2.311(7)
Au2 Co1 2.596(3)
Au2 Co5 2.779(3)
Au2 Au3 2.9338(16)
Au3 P3 2.303(7)
Au3 Co5 2.711(3)
Au3 Co1 2.768(4)
Au3 Au4 2.8357(15)
Au3 Co4 2.869(4)
Au4 P4 2.289(7)
Au4 Co4 2.610(4)
Au4 Co5 2.778(4)
Co1 C9 1.74(2)
Co1 C1 1.88(3)
Co1 C8 1.94(2)
Co1 Co3 2.500(5)
Co1 Co4 2.576(5)
Co1 Co2 2.837(5)
Co1 Co5 2.910(5)
Co2 C2 1.76(2)
Co2 C1 1.91(2)
Co2 C10 1.96(2)
Co2 C11 2.04(3)
Co2 Co5 2.519(5)
Co2 Co6 2.522(5)
Co2 Co3 2.628(5)
Co3 C3 1.76(3)
Co3 C12 1.78(3)
Co3 C1 1.90(2)
Co3 C8 1.91(3)
Co3 Co4 2.606(5)
Co3 Co6 2.687(5)
Co4 C13 1.76(3)
Co4 C7 1.78(3)
Co4 C1 1.86(2)
Co4 Co6 2.648(5)
Co4 Co5 2.898(5)
Co5 C6 1.82(3)
Co5 C1 1.88(2)
Co5 C10 1.98(2)
Co5 C5 2.11(2)
Co5 Co6 2.507(5)
Co6 C4 1.77(3)
Co6 C1 1.85(3)
Co6 C11 1.89(3)
Co6 C5 1.97(2)
C2 O2 1.15(3)
C3 O3 1.16(3)
C4 O4 1.14(3)
C5 O5 1.07(3)
C6 O6 1.10(3)
C7 O7 1.14(3)
C8 O8 1.19(3)
C9 O9 1.20(3)
C10 O10 1.09(3)
C11 O11 1.16(3)
C12 O12 1.11(3)
C13 O13 1.13(3)
P1 C107 1.82(3)
P1 C101 1.828(15)
P1 C113 1.85(2)
C101 C102 1.3900
C101 C106 1.3900
C102 C103 1.3900
C102 H102 0.9500
C103 C104 1.3900
C103 H103 0.9500
C104 C105 1.3900
C104 H104 0.9500
C105 C106 1.3900
C105 H105 0.9500
C106 H106 0.9500
C107 C108 1.37(4)
C107 C112 1.44(4)
C108 C109 1.37(4)
C108 H108 0.9500
C109 C110 1.42(4)
C109 H109 0.9500
C110 C111 1.41(4)
C110 H110 0.9500
C111 C112 1.34(4)
C111 H111 0.9500
C112 H112 0.9500
C113 C114 1.36(4)
C113 C118 1.41(4)
C114 C115 1.39(4)
C114 H114 0.9500
C115 C116 1.39(4)
C115 H115 0.9500
C116 C117 1.36(4)
C116 H116 0.9500
C117 C118 1.37(4)
C117 H117 0.9500
C118 H118 0.9500
P2 C201 1.81(3)
P2 C207 1.83(3)
P2 C213 1.84(3)
C201 C202 1.37(4)
C201 C206 1.39(4)
C202 C203 1.43(4)
C202 H202 0.9500
C203 C204 1.35(4)
C203 H203 0.9500
C204 C205 1.38(4)
C204 H204 0.9500
C205 C206 1.41(4)
C205 H205 0.9500
C206 H206 0.9500
C207 C212 1.39(4)
C207 C208 1.40(4)
C208 C209 1.37(4)
C208 H208 0.9500
C209 C210 1.41(4)
C209 H209 0.9500
C210 C211 1.39(4)
C210 H210 0.9500
C211 C212 1.37(4)
C211 H211 0.9500
C212 H212 0.9500
C213 C214 1.35(4)
C213 C218 1.38(4)
C214 C215 1.46(5)
C214 H214 0.9500
C215 C216 1.34(5)
C215 H215 0.9500
C216 C217 1.33(4)
C216 H216 0.9500
C217 C218 1.39(4)
C217 H217 0.9500
C218 H218 0.9500
P3 C307 1.79(3)
P3 C301 1.85(2)
P3 C313 1.86(3)
C301 C302 1.38(3)
C301 C306 1.39(3)
C302 C303 1.41(4)
C302 H302 0.9500
C303 C304 1.34(4)
C303 H303 0.9500
C304 C305 1.43(4)
C304 H304 0.9500
C305 C306 1.38(4)
C305 H305 0.9500
C306 H306 0.9500
C307 C308 1.41(4)
C307 C312 1.44(4)
C308 C309 1.36(4)
C308 H308 0.9500
C309 C310 1.33(5)
C309 H309 0.9500
C310 C311 1.40(5)
C310 H310 0.9500
C311 C312 1.39(5)
C311 H311 0.9500
C312 H312 0.9500
C313 C318 1.39(4)
C313 C314 1.46(4)
C314 C315 1.37(4)
C314 H314 0.9500
C315 C316 1.41(5)
C315 H315 0.9500
C316 C317 1.30(5)
C316 H316 0.9500
C317 C318 1.32(5)
C317 H317 0.9500
C318 H318 0.9500
P4 C413 1.79(3)
P4 C401 1.79(3)
P4 C407 1.83(3)
C401 C406 1.36(4)
C401 C402 1.44(4)
C402 C403 1.40(4)
C402 H402 0.9500
C403 C404 1.33(5)
C403 H403 0.9500
C404 C405 1.47(5)
C404 H404 0.9500
C405 C406 1.41(4)
C405 H405 0.9500
C406 H406 0.9500
C407 C408 1.29(4)
C407 C412 1.39(5)
C408 C409 1.38(5)
C408 H408 0.9500
C409 C410 1.44(6)
C409 H409 0.9500
C410 C411 1.29(6)
C410 H410 0.9500
C411 C412 1.44(6)
C411 H411 0.9500
C412 H412 0.9500
C413 C418 1.35(4)
C413 C414 1.42(4)
C414 C415 1.37(4)
C414 H414 0.9500
C415 C416 1.39(5)
C415 H415 0.9500
C416 C417 1.31(5)
C416 H416 0.9500
C417 C418 1.38(5)
C417 H417 0.9500
C418 H418 0.9500
O501 C502 1.430(18)
O501 C505 1.433(19)
C502 C503 1.521(19)
C502 H50A 0.9900
C502 H50B 0.9900
C503 C504 1.525(19)
C503 H50C 0.9900
C503 H50D 0.9900
C504 C505 1.515(19)
C504 H50E 0.9900
C504 H50F 0.9900
C505 H50G 0.9900
C505 H50H 0.9900
O601 C605 1.43(2)
O601 C602 1.432(19)
C602 C603 1.53(2)
C602 H60A 0.9900
C602 H60B 0.9900
C603 C604 1.53(2)
C603 H60C 0.9900
C603 H60D 0.9900
C604 C605 1.53(2)
C604 H60E 0.9900
C604 H60F 0.9900
C605 H60G 0.9900
C605 H60H 0.9900
O701 C705 1.43(2)
O701 C702 1.44(2)
C702 C703 1.53(2)
C702 H70A 0.9900
C702 H70B 0.9900
C703 C704 1.53(2)
C703 H70C 0.9900
C703 H70D 0.9900
C704 C705 1.54(2)
C704 H70E 0.9900
C704 H70F 0.9900
C705 H70G 0.9900
C705 H70H 0.9900
O801 C802 1.43(2)
O801 C805 1.44(2)
C802 C803 1.52(2)
C802 H80A 0.9900
C802 H80B 0.9900
C803 C804 1.53(2)
C803 H80C 0.9900
C803 H80D 0.9900
C804 C805 1.52(2)
C804 H80E 0.9900
C804 H80F 0.9900
C805 H80G 0.9900
C805 H80H 0.9900

loop_
_geom_torsion_atom_site_label_1
_geom_torsion_atom_site_label_2
_geom_torsion_atom_site_label_3
_geom_torsion_atom_site_label_4
_geom_torsion
P1 Au1 Au2 P2 -26.3(3)
Co1 Au1 Au2 P2 -157.2(2)
Co2 Au1 Au2 P2 132.4(2)
P1 Au1 Au2 Co1 130.9(3)
Co2 Au1 Au2 Co1 -70.44(12)
P1 Au1 Au2 Co5 -174.2(3)
Co1 Au1 Au2 Co5 54.87(11)
Co2 Au1 Au2 Co5 -15.58(10)
P1 Au1 Au2 Au3 130.1(3)
Co1 Au1 Au2 Au3 -0.88(10)
Co2 Au1 Au2 Au3 -71.32(9)
P2 Au2 Au3 P3 23.9(3)
Co1 Au2 Au3 P3 -131.2(3)
Co5 Au2 Au3 P3 149.8(3)
Au1 Au2 Au3 P3 -130.4(2)
P2 Au2 Au3 Co5 -125.9(2)
Co1 Au2 Au3 Co5 79.00(12)
Au1 Au2 Au3 Co5 79.85(9)
P2 Au2 Au3 Co1 155.1(2)
Co5 Au2 Au3 Co1 -79.00(12)
Au1 Au2 Au3 Co1 0.85(9)
P2 Au2 Au3 Au4 -119.7(2)
Co1 Au2 Au3 Au4 85.23(10)
Co5 Au2 Au3 Au4 6.23(9)
Au1 Au2 Au3 Au4 86.08(6)
P2 Au2 Au3 Co4 -174.7(2)
Co1 Au2 Au3 Co4 30.24(11)
Co5 Au2 Au3 Co4 -48.77(11)
Au1 Au2 Au3 Co4 31.09(9)
P3 Au3 Au4 P4 -14.3(3)
Co5 Au3 Au4 P4 140.4(3)
Co1 Au3 Au4 P4 -169.9(3)
Co4 Au3 Au4 P4 -143.7(3)
Au2 Au3 Au4 P4 134.3(3)
P3 Au3 Au4 Co4 129.4(2)
Co5 Au3 Au4 Co4 -75.91(12)
Co1 Au3 Au4 Co4 -26.20(11)
Au2 Au3 Au4 Co4 -82.06(10)
P3 Au3 Au4 Co5 -154.7(2)
Co1 Au3 Au4 Co5 49.71(11)
Co4 Au3 Au4 Co5 75.91(12)
Au2 Au3 Au4 Co5 -6.15(9)
P2 Au2 Co1 C9 -16.4(10)
Co5 Au2 Co1 C9 153.3(8)
Au1 Au2 Co1 C9 -90.1(8)
Au3 Au2 Co1 C9 89.0(8)
P2 Au2 Co1 C1 173.0(9)
Co5 Au2 Co1 C1 -17.3(7)
Au1 Au2 Co1 C1 99.4(7)
Au3 Au2 Co1 C1 -81.5(7)
P2 Au2 Co1 C8 56.3(17)
Co5 Au2 Co1 C8 -134.0(16)
Au1 Au2 Co1 C8 -17.4(15)
Au3 Au2 Co1 C8 161.7(16)
P2 Au2 Co1 Co3 137.9(5)
Co5 Au2 Co1 Co3 -52.4(2)
Au1 Au2 Co1 Co3 64.2(2)
Au3 Au2 Co1 Co3 -116.7(2)
P2 Au2 Co1 Co4 -144.6(5)
Co5 Au2 Co1 Co4 25.12(15)
Au1 Au2 Co1 Co4 141.78(19)
Au3 Au2 Co1 Co4 -39.13(14)
P2 Au2 Co1 Au1 73.6(5)
Co5 Au2 Co1 Au1 -116.66(11)
Au3 Au2 Co1 Au1 179.08(10)
P2 Au2 Co1 Au3 -105.4(5)
Co5 Au2 Co1 Au3 64.26(9)
Au1 Au2 Co1 Au3 -179.08(10)
P2 Au2 Co1 Co2 136.1(5)
Co5 Au2 Co1 Co2 -54.17(11)
Au1 Au2 Co1 Co2 62.49(9)
Au3 Au2 Co1 Co2 -118.43(11)
P2 Au2 Co1 Co5 -169.7(5)
Au1 Au2 Co1 Co5 116.66(11)
Au3 Au2 Co1 Co5 -64.26(9)
P1 Au1 Co1 C9 -39.2(9)
Co2 Au1 Co1 C9 168.8(8)
Au2 Au1 Co1 C9 82.9(8)
P1 Au1 Co1 C1 145.8(8)
Co2 Au1 Co1 C1 -6.1(7)
Au2 Au1 Co1 C1 -92.0(7)
P1 Au1 Co1 C8 49.2(8)
Co2 Au1 Co1 C8 -102.8(8)
Au2 Au1 Co1 C8 171.3(8)
P1 Au1 Co1 Co3 98.2(3)
Co2 Au1 Co1 Co3 -53.78(13)
Au2 Au1 Co1 Co3 -139.68(14)
P1 Au1 Co1 Co4 128.7(4)
Co2 Au1 Co1 Co4 -23.3(3)
Au2 Au1 Co1 Co4 -109.2(3)
P1 Au1 Co1 Au2 -122.2(3)
Co2 Au1 Co1 Au2 85.90(11)
P1 Au1 Co1 Au3 -121.0(3)
Co2 Au1 Co1 Au3 87.1(2)
Au2 Au1 Co1 Au3 1.17(13)
P1 Au1 Co1 Co2 152.0(3)
Au2 Au1 Co1 Co2 -85.90(11)
P1 Au1 Co1 Co5 -174.2(3)
Co2 Au1 Co1 Co5 33.89(12)
Au2 Au1 Co1 Co5 -52.01(9)
P3 Au3 Co1 C9 18.2(9)
Co5 Au3 Co1 C9 -152.3(8)
Au4 Au3 Co1 C9 160.4(8)
Co4 Au3 Co1 C9 134.2(8)
Au2 Au3 Co1 C9 -83.4(8)
P3 Au3 Co1 C1 -159.5(8)
Co5 Au3 Co1 C1 30.0(8)
Au4 Au3 Co1 C1 -17.3(8)
Co4 Au3 Co1 C1 -43.5(8)
Au2 Au3 Co1 C1 98.9(8)
P3 Au3 Co1 C8 -63.7(13)
Co5 Au3 Co1 C8 125.8(12)
Au4 Au3 Co1 C8 78.5(12)
Co4 Au3 Co1 C8 52.3(12)
Au2 Au3 Co1 C8 -165.3(13)
P3 Au3 Co1 Co3 -130.1(3)
Co5 Au3 Co1 Co3 59.35(18)
Au4 Au3 Co1 Co3 12.11(19)
Co4 Au3 Co1 Co3 -14.14(16)
Au2 Au3 Co1 Co3 128.3(2)
P3 Au3 Co1 Co4 -116.0(3)
Co5 Au3 Co1 Co4 73.49(13)
Au4 Au3 Co1 Co4 26.24(11)
Au2 Au3 Co1 Co4 142.43(13)
P3 Au3 Co1 Au2 101.6(3)
Co5 Au3 Co1 Au2 -68.94(10)
Au4 Au3 Co1 Au2 -116.19(6)
Co4 Au3 Co1 Au2 -142.43(13)
P3 Au3 Co1 Au1 100.4(3)
Co5 Au3 Co1 Au1 -70.12(18)
Au4 Au3 Co1 Au1 -117.36(17)
Co4 Au3 Co1 Au1 -143.6(2)
Au2 Au3 Co1 Au1 -1.18(13)
P3 Au3 Co1 Co2 165.6(3)
Co5 Au3 Co1 Co2 -4.90(12)
Au4 Au3 Co1 Co2 -52.14(13)
Co4 Au3 Co1 Co2 -78.39(15)
Au2 Au3 Co1 Co2 64.04(12)
P3 Au3 Co1 Co5 170.5(3)
Au4 Au3 Co1 Co5 -47.24(9)
Co4 Au3 Co1 Co5 -73.49(13)
Au2 Au3 Co1 Co5 68.94(10)
P1 Au1 Co2 C2 25.0(9)
Co1 Au1 Co2 C2 172.7(9)
Au2 Au1 Co2 C2 -127.4(8)
P1 Au1 Co2 C1 -141.8(8)
Co1 Au1 Co2 C1 6.0(7)
Au2 Au1 Co2 C1 65.9(7)
P1 Au1 Co2 C10 116.9(8)
Co1 Au1 Co2 C10 -95.3(7)
Au2 Au1 Co2 C10 -35.4(7)
P1 Au1 Co2 C11 -31.9(17)
Co1 Au1 Co2 C11 115.9(17)
Au2 Au1 Co2 C11 175.8(17)
P1 Au1 Co2 Co5 170.4(4)
Co1 Au1 Co2 Co5 -41.85(14)
Au2 Au1 Co2 Co5 18.04(12)
P1 Au1 Co2 Co6 -126.1(4)
Co1 Au1 Co2 Co6 21.7(3)
Au2 Au1 Co2 Co6 81.6(3)
P1 Au1 Co2 Co3 -97.2(4)
Co1 Au1 Co2 Co3 50.50(12)
Au2 Au1 Co2 Co3 110.40(11)
P1 Au1 Co2 Co1 -147.7(4)
Au2 Au1 Co2 Co1 59.90(9)
C9 Co1 Co2 C2 -28.6(18)
C1 Co1 Co2 C2 162.1(15)
C8 Co1 Co2 C2 68.9(13)
Co3 Co1 Co2 C2 100.2(11)
Co4 Co1 Co2 C2 158.0(11)
Au2 Co1 Co2 C2 -81.2(11)
Au1 Co1 Co2 C2 -8.9(10)
Au3 Co1 Co2 C2 -139.4(10)
Co5 Co1 Co2 C2 -144.6(11)
C9 Co1 Co2 C1 169.3(18)
C8 Co1 Co2 C1 -93.2(13)
Co3 Co1 Co2 C1 -61.9(11)
Co4 Co1 Co2 C1 -4.1(11)
Au2 Co1 Co2 C1 116.7(11)
Au1 Co1 Co2 C1 -171.0(11)
Au3 Co1 Co2 C1 58.5(11)
Co5 Co1 Co2 C1 53.3(11)
C9 Co1 Co2 C10 83.8(16)
C1 Co1 Co2 C10 -85.5(13)
C8 Co1 Co2 C10 -178.7(10)
Co3 Co1 Co2 C10 -147.4(7)
Co4 Co1 Co2 C10 -89.6(7)
Au2 Co1 Co2 C10 31.1(7)
Au1 Co1 Co2 C10 103.5(7)
Au3 Co1 Co2 C10 -27.1(7)
Co5 Co1 Co2 C10 -32.3(7)
C9 Co1 Co2 C11 -166.0(17)
C1 Co1 Co2 C11 24.7(15)
C8 Co1 Co2 C11 -68.5(13)
Co3 Co1 Co2 C11 -37.2(10)
Co4 Co1 Co2 C11 20.6(10)
Au2 Co1 Co2 C11 141.3(10)
Au1 Co1 Co2 C11 -146.3(10)
Au3 Co1 Co2 C11 83.2(10)
Co5 Co1 Co2 C11 77.9(10)
C9 Co1 Co2 Co5 116.1(14)
C1 Co1 Co2 Co5 -53.3(11)
C8 Co1 Co2 Co5 -146.5(7)
Co3 Co1 Co2 Co5 -115.12(16)
Co4 Co1 Co2 Co5 -57.31(14)
Au2 Co1 Co2 Co5 63.40(11)
Au1 Co1 Co2 Co5 135.80(14)
Au3 Co1 Co2 Co5 5.22(13)
C9 Co1 Co2 Co6 173.5(14)
C1 Co1 Co2 Co6 4.2(11)
C8 Co1 Co2 Co6 -89.0(7)
Co3 Co1 Co2 Co6 -57.67(15)
Co4 Co1 Co2 Co6 0.14(16)
Au2 Co1 Co2 Co6 120.85(14)
Au1 Co1 Co2 Co6 -166.76(16)
Au3 Co1 Co2 Co6 62.66(16)
Co5 Co1 Co2 Co6 57.45(13)
C9 Co1 Co2 Co3 -128.8(14)
C1 Co1 Co2 Co3 61.9(11)
C8 Co1 Co2 Co3 -31.4(7)
Co4 Co1 Co2 Co3 57.81(14)
Au2 Co1 Co2 Co3 178.52(16)
Au1 Co1 Co2 Co3 -109.09(14)
Au3 Co1 Co2 Co3 120.34(16)
Co5 Co1 Co2 Co3 115.12(16)
C9 Co1 Co2 Au1 -19.7(14)
C1 Co1 Co2 Au1 171.0(11)
C8 Co1 Co2 Au1 77.7(7)
Co3 Co1 Co2 Au1 109.09(14)
Co4 Co1 Co2 Au1 166.90(15)
Au2 Co1 Co2 Au1 -72.39(9)
Au3 Co1 Co2 Au1 -130.58(13)
Co5 Co1 Co2 Au1 -135.80(14)
C9 Co1 Co3 C3 76.3(16)
C1 Co1 Co3 C3 -113.8(15)
C8 Co1 Co3 C3 74.5(14)
Co4 Co1 Co3 C3 -168.7(11)
Au2 Co1 Co3 C3 -64.5(11)
Au1 Co1 Co3 C3 -8.0(11)
Au3 Co1 Co3 C3 -154.2(11)
Co2 Co1 Co3 C3 -62.5(11)
Co5 Co1 Co3 C3 -108.0(11)
C9 Co1 Co3 C12 -68.5(16)
C1 Co1 Co3 C12 101.4(14)
C8 Co1 Co3 C12 -70.3(14)
Co4 Co1 Co3 C12 46.5(10)
Au2 Co1 Co3 C12 150.8(10)
Au1 Co1 Co3 C12 -152.8(10)
Au3 Co1 Co3 C12 61.0(11)
Co2 Co1 Co3 C12 152.8(10)
Co5 Co1 Co3 C12 107.2(10)
C9 Co1 Co3 C1 -169.9(15)
C8 Co1 Co3 C1 -171.7(14)
Co4 Co1 Co3 C1 -54.9(10)
Au2 Co1 Co3 C1 49.4(10)
Au1 Co1 Co3 C1 105.8(10)
Au3 Co1 Co3 C1 -40.4(10)
Co2 Co1 Co3 C1 51.4(10)
Co5 Co1 Co3 C1 5.8(10)
C9 Co1 Co3 C8 1.8(15)
C1 Co1 Co3 C8 171.7(14)
Co4 Co1 Co3 C8 116.8(9)
Au2 Co1 Co3 C8 -139.0(10)
Au1 Co1 Co3 C8 -82.5(9)
Au3 Co1 Co3 C8 131.3(10)
Co2 Co1 Co3 C8 -137.0(9)
Co5 Co1 Co3 C8 177.5(9)
C9 Co1 Co3 Co4 -115.0(12)
C1 Co1 Co3 Co4 54.9(10)
C8 Co1 Co3 Co4 -116.8(9)
Au2 Co1 Co3 Co4 104.3(2)
Au1 Co1 Co3 Co4 160.74(15)
Au3 Co1 Co3 Co4 14.53(17)
Co2 Co1 Co3 Co4 106.26(15)
Co5 Co1 Co3 Co4 60.73(13)
C9 Co1 Co3 Co2 138.8(12)
C1 Co1 Co3 Co2 -51.4(10)
C8 Co1 Co3 Co2 137.0(9)
Co4 Co1 Co3 Co2 -106.26(15)
Au2 Co1 Co3 Co2 -2.0(2)
Au1 Co1 Co3 Co2 54.48(11)
Au3 Co1 Co3 Co2 -91.73(18)
Co5 Co1 Co3 Co2 -45.53(12)
C9 Co1 Co3 Co6 -168.8(12)
C1 Co1 Co3 Co6 1.1(10)
C8 Co1 Co3 Co6 -170.6(10)
Co4 Co1 Co3 Co6 -53.80(14)
Au2 Co1 Co3 Co6 50.5(2)
Au1 Co1 Co3 Co6 106.94(13)
Au3 Co1 Co3 Co6 -39.3(2)
Co2 Co1 Co3 Co6 52.46(13)
Co5 Co1 Co3 Co6 6.93(14)
C2 Co2 Co3 C3 13.7(13)
C1 Co2 Co3 C3 -174.3(14)
C10 Co2 Co3 C3 -164.7(15)
C11 Co2 Co3 C3 -74.7(12)
Co5 Co2 Co3 C3 -172.0(9)
Co6 Co2 Co3 C3 -119.3(9)
Au1 Co2 Co3 C3 80.3(9)
Co1 Co2 Co3 C3 132.3(9)
C2 Co2 Co3 C12 115(2)
C1 Co2 Co3 C12 -73(2)
C10 Co2 Co3 C12 -64(2)
C11 Co2 Co3 C12 26(2)
Co5 Co2 Co3 C12 -71(2)
Co6 Co2 Co3 C12 -18(2)
Au1 Co2 Co3 C12 -179(2)
Co1 Co2 Co3 C12 -127(2)
C2 Co2 Co3 C1 -172.0(14)
C10 Co2 Co3 C1 9.5(16)
C11 Co2 Co3 C1 99.5(13)
Co5 Co2 Co3 C1 2.3(11)
Co6 Co2 Co3 C1 55.0(11)
Au1 Co2 Co3 C1 -105.4(11)
Co1 Co2 Co3 C1 -53.4(11)
C2 Co2 Co3 C8 -85.7(12)
C1 Co2 Co3 C8 86.3(13)
C10 Co2 Co3 C8 95.8(14)
C11 Co2 Co3 C8 -174.2(10)
Co5 Co2 Co3 C8 88.6(7)
Co6 Co2 Co3 C8 141.3(7)
Au1 Co2 Co3 C8 -19.1(7)
Co1 Co2 Co3 C8 32.9(7)
C2 Co2 Co3 Co1 -118.6(9)
C1 Co2 Co3 Co1 53.4(11)
C10 Co2 Co3 Co1 63.0(11)
C11 Co2 Co3 Co1 153.0(8)
Co5 Co2 Co3 Co1 55.70(15)
Co6 Co2 Co3 Co1 108.40(16)
Au1 Co2 Co3 Co1 -52.00(12)
C2 Co2 Co3 Co4 -175.4(9)
C1 Co2 Co3 Co4 -3.3(11)
C10 Co2 Co3 Co4 6.2(12)
C11 Co2 Co3 Co4 96.2(7)
Co5 Co2 Co3 Co4 -1.06(16)
Co6 Co2 Co3 Co4 51.64(14)
Au1 Co2 Co3 Co4 -108.76(13)
Co1 Co2 Co3 Co4 -56.76(14)
C2 Co2 Co3 Co6 133.0(9)
C1 Co2 Co3 Co6 -55.0(11)
C10 Co2 Co3 Co6 -45.4(11)
C11 Co2 Co3 Co6 44.6(7)
Co5 Co2 Co3 Co6 -52.69(14)
Au1 Co2 Co3 Co6 -160.40(15)
Co1 Co2 Co3 Co6 -108.40(16)
C9 Co1 Co4 C13 102(5)
C1 Co1 Co4 C13 -87(5)
C8 Co1 Co4 C13 15(5)
Co3 Co1 Co4 C13 -28(5)
Au2 Co1 Co4 C13 -155(5)
Au1 Co1 Co4 C13 -63(5)
Au3 Co1 Co4 C13 165(5)
Co2 Co1 Co4 C13 -83(5)
Co5 Co1 Co4 C13 -131(5)
C9 Co1 Co4 C7 9.9(14)
C1 Co1 Co4 C7 -178.6(14)
C8 Co1 Co4 C7 -77.3(12)
Co3 Co1 Co4 C7 -119.8(10)
Au2 Co1 Co4 C7 113.0(10)
Au1 Co1 Co4 C7 -154.9(10)
Au3 Co1 Co4 C7 73.3(10)
Co2 Co1 Co4 C7 -174.8(10)
Co5 Co1 Co4 C7 137.3(10)
C9 Co1 Co4 C1 -171.5(14)
C8 Co1 Co4 C1 101.3(12)
Co3 Co1 Co4 C1 58.8(10)
Au2 Co1 Co4 C1 -68.4(10)
Au1 Co1 Co4 C1 23.7(10)
Au3 Co1 Co4 C1 -108.1(10)
Co2 Co1 Co4 C1 3.8(10)
Co5 Co1 Co4 C1 -44.1(10)
C9 Co1 Co4 Co3 129.7(10)
C1 Co1 Co4 Co3 -58.8(10)
C8 Co1 Co4 Co3 42.5(8)
Au2 Co1 Co4 Co3 -127.25(19)
Au1 Co1 Co4 Co3 -35.1(3)
Au3 Co1 Co4 Co3 -166.90(15)
Co2 Co1 Co4 Co3 -55.07(13)
Co5 Co1 Co4 Co3 -102.90(15)
C9 Co1 Co4 Au4 -94.6(10)
C1 Co1 Co4 Au4 76.9(10)
C8 Co1 Co4 Au4 178.2(8)
Co3 Co1 Co4 Au4 135.70(18)
Au2 Co1 Co4 Au4 8.5(2)
Au1 Co1 Co4 Au4 100.6(3)
Au3 Co1 Co4 Au4 -31.19(12)
Co2 Co1 Co4 Au4 80.64(17)
Co5 Co1 Co4 Au4 32.81(14)
C9 Co1 Co4 Co6 -175.4(10)
C1 Co1 Co4 Co6 -3.9(10)
C8 Co1 Co4 Co6 97.4(8)
Co3 Co1 Co4 Co6 54.93(14)
Au2 Co1 Co4 Co6 -72.31(18)
Au1 Co1 Co4 Co6 19.8(3)
Au3 Co1 Co4 Co6 -111.97(13)
Co2 Co1 Co4 Co6 -0.13(15)
Co5 Co1 Co4 Co6 -47.96(13)
C9 Co1 Co4 Au3 -63.4(10)
C1 Co1 Co4 Au3 108.1(10)
C8 Co1 Co4 Au3 -150.6(8)
Co3 Co1 Co4 Au3 166.90(15)
Au2 Co1 Co4 Au3 39.65(13)
Au1 Co1 Co4 Au3 131.8(3)
Co2 Co1 Co4 Au3 111.83(12)
Co5 Co1 Co4 Au3 64.00(10)
C9 Co1 Co4 Co5 -127.4(10)
C1 Co1 Co4 Co5 44.1(10)
C8 Co1 Co4 Co5 145.4(8)
Co3 Co1 Co4 Co5 102.90(15)
Au2 Co1 Co4 Co5 -24.35(15)
Au1 Co1 Co4 Co5 67.7(3)
Au3 Co1 Co4 Co5 -64.00(10)
Co2 Co1 Co4 Co5 47.83(12)
C3 Co3 Co4 C13 -66(6)
C12 Co3 Co4 C13 30.6(13)
C1 Co3 Co4 C13 -126.9(15)
C8 Co3 Co4 C13 131.0(12)
Co1 Co3 Co4 C13 174.2(11)
Co2 Co3 Co4 C13 -123.5(10)
Co6 Co3 Co4 C13 -74.4(10)
C12 Co3 Co4 C7 -82.0(13)
C1 Co3 Co4 C7 120.5(15)
C8 Co3 Co4 C7 18.4(12)
Co1 Co3 Co4 C7 61.6(10)
Co2 Co3 Co4 C7 123.9(10)
Co6 Co3 Co4 C7 173.0(10)
C3 Co3 Co4 C1 61(6)
C12 Co3 Co4 C1 157.5(14)
C8 Co3 Co4 C1 -102.0(13)
Co1 Co3 Co4 C1 -58.9(11)
Co2 Co3 Co4 C1 3.4(11)
Co6 Co3 Co4 C1 52.5(11)
C3 Co3 Co4 Co1 120(5)
C12 Co3 Co4 Co1 -143.7(9)
C1 Co3 Co4 Co1 58.9(11)
C8 Co3 Co4 Co1 -43.2(7)
Co2 Co3 Co4 Co1 62.26(14)
Co6 Co3 Co4 Co1 111.37(16)
C3 Co3 Co4 Au4 28(5)
C12 Co3 Co4 Au4 125.0(9)
C1 Co3 Co4 Au4 -32.4(11)
C8 Co3 Co4 Au4 -134.5(7)
Co1 Co3 Co4 Au4 -91.3(3)
Co2 Co3 Co4 Au4 -29.0(3)
Co6 Co3 Co4 Au4 20.1(2)
C3 Co3 Co4 Co6 8(5)
C12 Co3 Co4 Co6 105.0(9)
C1 Co3 Co4 Co6 -52.5(11)
C8 Co3 Co4 Co6 -154.6(7)
Co1 Co3 Co4 Co6 -111.37(16)
Co2 Co3 Co4 Co6 -49.12(14)
C3 Co3 Co4 Au3 107(5)
C12 Co3 Co4 Au3 -156.5(9)
C1 Co3 Co4 Au3 46.0(11)
C8 Co3 Co4 Au3 -56.0(7)
Co1 Co3 Co4 Au3 -12.87(15)
Co2 Co3 Co4 Au3 49.39(18)
Co6 Co3 Co4 Au3 98.51(17)
C3 Co3 Co4 Co5 58(5)
C12 Co3 Co4 Co5 155.0(9)
C1 Co3 Co4 Co5 -2.5(11)
C8 Co3 Co4 Co5 -104.5(7)
Co1 Co3 Co4 Co5 -61.34(13)
Co2 Co3 Co4 Co5 0.92(14)
Co6 Co3 Co4 Co5 50.03(12)
P4 Au4 Co4 C13 -14.4(10)
Co5 Au4 Co4 C13 142.6(9)
Au3 Au4 Co4 C13 -152.6(9)
P4 Au4 Co4 C7 85.5(10)
Co5 Au4 Co4 C7 -117.6(10)
Au3 Au4 Co4 C7 -52.7(10)
P4 Au4 Co4 C1 -145.2(9)
Co5 Au4 Co4 C1 11.8(8)
Au3 Au4 Co4 C1 76.6(8)
P4 Au4 Co4 Co1 169.0(3)
Co5 Au4 Co4 Co1 -34.08(15)
Au3 Au4 Co4 Co1 30.77(13)
P4 Au4 Co4 Co3 -122.0(4)
Co5 Au4 Co4 Co3 35.0(2)
Au3 Au4 Co4 Co3 99.9(3)
P4 Au4 Co4 Co6 -104.2(4)
Co5 Au4 Co4 Co6 52.78(12)
Au3 Au4 Co4 Co6 117.63(12)
P4 Au4 Co4 Au3 138.2(3)
Co5 Au4 Co4 Au3 -64.85(9)
P4 Au4 Co4 Co5 -157.0(4)
Au3 Au4 Co4 Co5 64.85(9)
P3 Au3 Co4 C13 -47.4(13)
Co5 Au3 Co4 C13 107.2(13)
Co1 Au3 Co4 C13 -176.2(13)
Au4 Au3 Co4 C13 35.8(13)
Au2 Au3 Co4 C13 153.7(13)
P3 Au3 Co4 C7 43.0(10)
Co5 Au3 Co4 C7 -162.4(10)
Co1 Au3 Co4 C7 -85.8(10)
Au4 Au3 Co4 C7 126.2(10)
Au2 Au3 Co4 C7 -115.9(10)
P3 Au3 Co4 C1 173.2(8)
Co5 Au3 Co4 C1 -32.3(8)
Co1 Au3 Co4 C1 44.4(8)
Au4 Au3 Co4 C1 -103.6(8)
Au2 Au3 Co4 C1 14.3(8)
P3 Au3 Co4 Co1 128.8(3)
Co5 Au3 Co4 Co1 -76.64(13)
Au4 Au3 Co4 Co1 -147.99(13)
Au2 Au3 Co4 Co1 -30.13(11)
P3 Au3 Co4 Co3 141.3(3)
Co5 Au3 Co4 Co3 -64.19(16)
Co1 Au3 Co4 Co3 12.45(14)
Au4 Au3 Co4 Co3 -135.55(19)
Au2 Au3 Co4 Co3 -17.68(17)
P3 Au3 Co4 Au4 -83.2(3)
Co5 Au3 Co4 Au4 71.35(10)
Co1 Au3 Co4 Au4 147.99(13)
Au2 Au3 Co4 Au4 117.87(6)
P3 Au3 Co4 Co6 -151.5(3)
Co5 Au3 Co4 Co6 3.05(13)
Co1 Au3 Co4 Co6 79.69(16)
Au4 Au3 Co4 Co6 -68.30(13)
Au2 Au3 Co4 Co6 49.56(14)
P3 Au3 Co4 Co5 -154.5(3)
Co1 Au3 Co4 Co5 76.64(13)
Au4 Au3 Co4 Co5 -71.35(10)
Au2 Au3 Co4 Co5 46.51(10)
C2 Co2 Co5 C6 2.5(19)
C1 Co2 Co5 C6 -166.0(16)
C10 Co2 Co5 C6 17.2(14)
C11 Co2 Co5 C6 106.8(14)
Co6 Co2 Co5 C6 136.6(12)
Co3 Co2 Co5 C6 -168.3(12)
Au1 Co2 Co5 C6 -83.3(12)
Co1 Co2 Co5 C6 -120.8(12)
C2 Co2 Co5 C1 168.5(18)
C10 Co2 Co5 C1 -176.7(14)
C11 Co2 Co5 C1 -87.1(13)
Co6 Co2 Co5 C1 -57.3(11)
Co3 Co2 Co5 C1 -2.2(11)
Au1 Co2 Co5 C1 82.7(11)
Co1 Co2 Co5 C1 45.3(11)
C2 Co2 Co5 C10 -14.7(17)
C1 Co2 Co5 C10 176.7(14)
C11 Co2 Co5 C10 89.6(12)
Co6 Co2 Co5 C10 119.4(9)
Co3 Co2 Co5 C10 174.5(9)
Au1 Co2 Co5 C10 -100.6(9)
Co1 Co2 Co5 C10 -138.0(9)
C2 Co2 Co5 C5 -96.3(16)
C1 Co2 Co5 C5 95.1(12)
C10 Co2 Co5 C5 -81.6(11)
C11 Co2 Co5 C5 8.0(10)
Co6 Co2 Co5 C5 37.8(7)
Co3 Co2 Co5 C5 92.9(7)
Au1 Co2 Co5 C5 177.8(7)
Co1 Co2 Co5 C5 140.4(7)
C2 Co2 Co5 Co6 -134.1(14)
C1 Co2 Co5 Co6 57.3(11)
C10 Co2 Co5 Co6 -119.4(9)
C11 Co2 Co5 Co6 -29.8(8)
Co3 Co2 Co5 Co6 55.10(14)
Au1 Co2 Co5 Co6 140.02(17)
Co1 Co2 Co5 Co6 102.58(15)
C2 Co2 Co5 Au3 117.4(14)
C1 Co2 Co5 Au3 -51.1(11)
C10 Co2 Co5 Au3 132.1(9)
C11 Co2 Co5 Au3 -138.3(8)
Co6 Co2 Co5 Au3 -108.47(18)
Co3 Co2 Co5 Au3 -53.37(19)
Au1 Co2 Co5 Au3 31.5(2)
Co1 Co2 Co5 Au3 -5.89(15)
C2 Co2 Co5 Au4 -161.3(14)
C1 Co2 Co5 Au4 30.1(11)
C10 Co2 Co5 Au4 -146.6(9)
C11 Co2 Co5 Au4 -57.0(8)
Co6 Co2 Co5 Au4 -27.2(2)
Co3 Co2 Co5 Au4 27.9(3)
Au1 Co2 Co5 Au4 112.8(2)
Co1 Co2 Co5 Au4 75.4(2)
C2 Co2 Co5 Au2 67.4(14)
C1 Co2 Co5 Au2 -101.1(11)
C10 Co2 Co5 Au2 82.2(8)
C11 Co2 Co5 Au2 171.8(8)
Co6 Co2 Co5 Au2 -158.43(15)
Co3 Co2 Co5 Au2 -103.32(13)
Au1 Co2 Co5 Au2 -18.41(12)
Co1 Co2 Co5 Au2 -55.84(10)
C2 Co2 Co5 Co4 171.7(14)
C1 Co2 Co5 Co4 3.2(10)
C10 Co2 Co5 Co4 -173.6(9)
C11 Co2 Co5 Co4 -84.0(8)
Co6 Co2 Co5 Co4 -54.15(13)
Co3 Co2 Co5 Co4 0.95(14)
Au1 Co2 Co5 Co4 85.86(14)
Co1 Co2 Co5 Co4 48.43(12)
C2 Co2 Co5 Co1 123.3(14)
C1 Co2 Co5 Co1 -45.3(10)
C10 Co2 Co5 Co1 138.0(9)
C11 Co2 Co5 Co1 -132.4(8)
Co6 Co2 Co5 Co1 -102.58(15)
Co3 Co2 Co5 Co1 -47.48(12)
Au1 Co2 Co5 Co1 37.44(12)
P3 Au3 Co5 C6 -17.3(9)
Co1 Au3 Co5 C6 148.5(8)
Au4 Au3 Co5 C6 -87.2(8)
Co4 Au3 Co5 C6 -150.1(8)
Au2 Au3 Co5 C6 86.5(8)
P3 Au3 Co5 C1 164.3(9)
Co1 Au3 Co5 C1 -29.9(8)
Au4 Au3 Co5 C1 94.4(8)
Co4 Au3 Co5 C1 31.6(8)
Au2 Au3 Co5 C1 -91.9(8)
P3 Au3 Co5 C10 -96.3(11)
Co1 Au3 Co5 C10 69.6(10)
Au4 Au3 Co5 C10 -166.1(10)
Co4 Au3 Co5 C10 131.0(10)
Au2 Au3 Co5 C10 7.5(10)
P3 Au3 Co5 C5 68.8(10)
Co1 Au3 Co5 C5 -125.3(9)
Au4 Au3 Co5 C5 -1.1(9)
Co4 Au3 Co5 C5 -63.9(9)
Au2 Au3 Co5 C5 172.6(9)
P3 Au3 Co5 Co6 129.2(4)
Co1 Au3 Co5 Co6 -64.92(17)
Au4 Au3 Co5 Co6 59.35(15)
Co4 Au3 Co5 Co6 -3.49(15)
Au2 Au3 Co5 Co6 -126.96(18)
P3 Au3 Co5 Co2 -159.7(4)
Co1 Au3 Co5 Co2 6.11(16)
Au4 Au3 Co5 Co2 130.38(19)
Co4 Au3 Co5 Co2 67.54(17)
Au2 Au3 Co5 Co2 -55.93(15)
P3 Au3 Co5 Au4 69.9(4)
Co1 Au3 Co5 Au4 -124.27(10)
Co4 Au3 Co5 Au4 -62.84(9)
Au2 Au3 Co5 Au4 173.69(9)
P3 Au3 Co5 Au2 -103.8(4)
Co1 Au3 Co5 Au2 62.04(9)
Au4 Au3 Co5 Au2 -173.69(9)
Co4 Au3 Co5 Au2 123.47(11)
P3 Au3 Co5 Co4 132.7(4)
Co1 Au3 Co5 Co4 -61.43(12)
Au4 Au3 Co5 Co4 62.84(9)
Au2 Au3 Co5 Co4 -123.47(11)
P3 Au3 Co5 Co1 -165.9(4)
Au4 Au3 Co5 Co1 124.27(10)
Co4 Au3 Co5 Co1 61.43(11)
Au2 Au3 Co5 Co1 -62.04(9)
P4 Au4 Co5 C6 -47.2(9)
Co4 Au4 Co5 C6 157.0(8)
Au3 Au4 Co5 C6 83.8(8)
P4 Au4 Co5 C1 144.2(9)
Co4 Au4 Co5 C1 -11.5(8)
Au3 Au4 Co5 C1 -84.7(8)
P4 Au4 Co5 C10 27.8(16)
Co4 Au4 Co5 C10 -127.9(15)
Au3 Au4 Co5 C10 158.9(15)
P4 Au4 Co5 C5 48.1(8)
Co4 Au4 Co5 C5 -107.6(7)
Au3 Au4 Co5 C5 179.2(7)
P4 Au4 Co5 Co6 98.3(4)
Co4 Au4 Co5 Co6 -57.42(13)
Au3 Au4 Co5 Co6 -130.62(13)
P4 Au4 Co5 Co2 122.0(4)
Co4 Au4 Co5 Co2 -33.7(2)
Au3 Au4 Co5 Co2 -106.9(2)
P4 Au4 Co5 Au3 -131.1(4)
Co4 Au4 Co5 Au3 73.19(10)
P4 Au4 Co5 Au2 -124.0(4)
Co4 Au4 Co5 Au2 80.28(16)
Au3 Au4 Co5 Au2 7.09(10)
P4 Au4 Co5 Co4 155.7(4)
Au3 Au4 Co5 Co4 -73.19(10)
P4 Au4 Co5 Co1 -177.1(4)
Co4 Au4 Co5 Co1 27.15(12)
Au3 Au4 Co5 Co1 -46.04(9)
P2 Au2 Co5 C6 22.1(8)
Co1 Au2 Co5 C6 -152.6(8)
Au1 Au2 Co5 C6 159.0(8)
Au3 Au2 Co5 C6 -83.9(8)
P2 Au2 Co5 C1 -168.2(8)
Co1 Au2 Co5 C1 17.2(8)
Au1 Au2 Co5 C1 -31.2(8)
Au3 Au2 Co5 C1 85.9(8)
P2 Au2 Co5 C10 -69.1(7)
Co1 Au2 Co5 C10 116.2(6)
Au1 Au2 Co5 C10 67.8(6)
Au3 Au2 Co5 C10 -175.1(6)
P2 Au2 Co5 C5 -56(2)
Co1 Au2 Co5 C5 129(2)
Au1 Au2 Co5 C5 81(2)
Au3 Au2 Co5 C5 -162(2)
P2 Au2 Co5 Co6 -146.5(3)
Co1 Au2 Co5 Co6 38.8(2)
Au1 Au2 Co5 Co6 -9.6(2)
Au3 Au2 Co5 Co6 107.5(2)
P2 Au2 Co5 Co2 -120.6(3)
Co1 Au2 Co5 Co2 64.78(13)
Au1 Au2 Co5 Co2 16.38(11)
Au3 Au2 Co5 Co2 133.48(13)
P2 Au2 Co5 Au3 106.0(3)
Co1 Au2 Co5 Au3 -68.70(10)
Au1 Au2 Co5 Au3 -117.10(6)
P2 Au2 Co5 Au4 99.0(3)
Co1 Au2 Co5 Au4 -75.64(16)
Au1 Au2 Co5 Au4 -124.04(14)
Au3 Au2 Co5 Au4 -6.94(10)
P2 Au2 Co5 Co4 154.8(3)
Co1 Au2 Co5 Co4 -19.83(13)
Au1 Au2 Co5 Co4 -68.23(12)
Au3 Au2 Co5 Co4 48.87(10)
P2 Au2 Co5 Co1 174.7(3)
Au1 Au2 Co5 Co1 -48.40(9)
Au3 Au2 Co5 Co1 68.70(10)
C13 Co4 Co5 C6 -76.9(15)
C7 Co4 Co5 C6 62.1(16)
C1 Co4 Co5 C6 166.4(17)
Co1 Co4 Co5 C6 113.6(11)
Co3 Co4 Co5 C6 169.2(11)
Au4 Co4 Co5 C6 -32.1(11)
Co6 Co4 Co5 C6 -133.9(11)
Au3 Co4 Co5 C6 42.5(11)
C13 Co4 Co5 C1 116.7(17)
C7 Co4 Co5 C1 -104.3(17)
Co1 Co4 Co5 C1 -52.8(13)
Co3 Co4 Co5 C1 2.8(13)
Au4 Co4 Co5 C1 161.5(13)
Co6 Co4 Co5 C1 59.7(13)
Au3 Co4 Co5 C1 -123.8(13)
C13 Co4 Co5 C10 105.6(14)
C7 Co4 Co5 C10 -115.4(15)
C1 Co4 Co5 C10 -11.1(16)
Co1 Co4 Co5 C10 -63.9(10)
Co3 Co4 Co5 C10 -8.3(10)
Au4 Co4 Co5 C10 150.4(10)
Co6 Co4 Co5 C10 48.6(10)
Au3 Co4 Co5 C10 -134.9(10)
C13 Co4 Co5 C5 19.0(13)
C7 Co4 Co5 C5 158.0(13)
C1 Co4 Co5 C5 -97.8(14)
Co1 Co4 Co5 C5 -150.6(7)
Co3 Co4 Co5 C5 -94.9(7)
Au4 Co4 Co5 C5 63.8(7)
Co6 Co4 Co5 C5 -38.0(7)
Au3 Co4 Co5 C5 138.4(7)
C13 Co4 Co5 Co6 57.0(11)
C7 Co4 Co5 Co6 -164.0(11)
C1 Co4 Co5 Co6 -59.7(13)
Co1 Co4 Co5 Co6 -112.55(16)
Co3 Co4 Co5 Co6 -56.89(14)
Au4 Co4 Co5 Co6 101.80(14)
Au3 Co4 Co5 Co6 176.42(16)
C13 Co4 Co5 Co2 112.9(11)
C7 Co4 Co5 Co2 -108.1(11)
C1 Co4 Co5 Co2 -3.8(13)
Co1 Co4 Co5 Co2 -56.61(14)
Co3 Co4 Co5 Co2 -0.96(15)
Au4 Co4 Co5 Co2 157.74(15)
Co6 Co4 Co5 Co2 55.94(14)
Au3 Co4 Co5 Co2 -127.64(14)
C13 Co4 Co5 Au3 -119.4(11)
C7 Co4 Co5 Au3 19.5(11)
C1 Co4 Co5 Au3 123.8(13)
Co1 Co4 Co5 Au3 71.03(11)
Co3 Co4 Co5 Au3 126.68(13)
Au4 Co4 Co5 Au3 -74.62(8)
Co6 Co4 Co5 Au3 -176.42(16)
C13 Co4 Co5 Au4 -44.8(11)
C7 Co4 Co5 Au4 94.2(11)
C1 Co4 Co5 Au4 -161.5(13)
Co1 Co4 Co5 Au4 145.65(15)
Co3 Co4 Co5 Au4 -158.70(15)
Co6 Co4 Co5 Au4 -101.80(14)
Au3 Co4 Co5 Au4 74.62(8)
C13 Co4 Co5 Au2 -170.2(11)
C7 Co4 Co5 Au2 -31.2(11)
C1 Co4 Co5 Au2 73.1(13)
Co1 Co4 Co5 Au2 20.26(12)
Co3 Co4 Co5 Au2 75.91(14)
Au4 Co4 Co5 Au2 -125.39(13)
Co6 Co4 Co5 Au2 132.81(16)
Au3 Co4 Co5 Au2 -50.77(9)
C13 Co4 Co5 Co1 169.5(11)
C7 Co4 Co5 Co1 -51.5(11)
C1 Co4 Co5 Co1 52.8(13)
Co3 Co4 Co5 Co1 55.65(13)
Au4 Co4 Co5 Co1 -145.65(15)
Co6 Co4 Co5 Co1 112.55(16)
Au3 Co4 Co5 Co1 -71.03(11)
C9 Co1 Co5 C6 -2.0(16)
C1 Co1 Co5 C6 -171.0(16)
C8 Co1 Co5 C6 -175.1(15)
Co3 Co1 Co5 C6 -177.9(11)
Co4 Co1 Co5 C6 -118.7(11)
Au2 Co1 Co5 C6 36.8(10)
Au1 Co1 Co5 C6 93.9(11)
Au3 Co1 Co5 C6 -42.6(10)
Co2 Co1 Co5 C6 131.5(11)
C9 Co1 Co5 C1 169.0(16)
C8 Co1 Co5 C1 -4.2(16)
Co3 Co1 Co5 C1 -6.9(12)
Co4 Co1 Co5 C1 52.3(12)
Au2 Co1 Co5 C1 -152.2(12)
Au1 Co1 Co5 C1 -95.1(12)
Au3 Co1 Co5 C1 128.3(12)
Co2 Co1 Co5 C1 -57.6(12)
C9 Co1 Co5 C10 -101.8(13)
C1 Co1 Co5 C10 89.2(13)
C8 Co1 Co5 C10 85.1(12)
Co3 Co1 Co5 C10 82.3(7)
Co4 Co1 Co5 C10 141.5(7)
Au2 Co1 Co5 C10 -63.0(7)
Au1 Co1 Co5 C10 -5.9(7)
Au3 Co1 Co5 C10 -142.5(7)
Co2 Co1 Co5 C10 31.6(7)
C9 Co1 Co5 C5 161.2(14)
C1 Co1 Co5 C5 -7.7(15)
C8 Co1 Co5 C5 -11.9(14)
Co3 Co1 Co5 C5 -14.7(9)
Co4 Co1 Co5 C5 44.6(9)
Au2 Co1 Co5 C5 -160.0(9)
Au1 Co1 Co5 C5 -102.9(9)
Au3 Co1 Co5 C5 120.6(9)
Co2 Co1 Co5 C5 -65.3(9)
C9 Co1 Co5 Co6 168.5(11)
C1 Co1 Co5 Co6 -0.5(12)
C8 Co1 Co5 Co6 -4.7(11)
Co3 Co1 Co5 Co6 -7.44(15)
Co4 Co1 Co5 Co6 51.81(14)
Au2 Co1 Co5 Co6 -152.72(15)
Au1 Co1 Co5 Co6 -95.63(14)
Au3 Co1 Co5 Co6 127.82(14)
Co2 Co1 Co5 Co6 -58.08(14)
C9 Co1 Co5 Co2 -133.5(11)
C1 Co1 Co5 Co2 57.6(12)
C8 Co1 Co5 Co2 53.4(11)
Co3 Co1 Co5 Co2 50.64(14)
Co4 Co1 Co5 Co2 109.88(16)
Au2 Co1 Co5 Co2 -94.64(13)
Au1 Co1 Co5 Co2 -37.55(13)
Au3 Co1 Co5 Co2 -174.11(15)
C9 Co1 Co5 Au3 40.6(11)
C1 Co1 Co5 Au3 -128.3(12)
C8 Co1 Co5 Au3 -132.5(11)
Co3 Co1 Co5 Au3 -135.25(14)
Co4 Co1 Co5 Au3 -76.01(12)
Au2 Co1 Co5 Au3 79.47(8)
Au1 Co1 Co5 Au3 136.55(12)
Co2 Co1 Co5 Au3 174.11(15)
C9 Co1 Co5 Au4 88.7(11)
C1 Co1 Co5 Au4 -80.3(12)
C8 Co1 Co5 Au4 -84.4(11)
Co3 Co1 Co5 Au4 -87.19(14)
Co4 Co1 Co5 Au4 -27.95(12)
Au2 Co1 Co5 Au4 127.53(12)
Au1 Co1 Co5 Au4 -175.38(11)
Au3 Co1 Co5 Au4 48.06(8)
Co2 Co1 Co5 Au4 -137.83(16)
C9 Co1 Co5 Au2 -38.8(11)
C1 Co1 Co5 Au2 152.2(12)
C8 Co1 Co5 Au2 148.1(11)
Co3 Co1 Co5 Au2 145.28(15)
Co4 Co1 Co5 Au2 -155.48(15)
Au1 Co1 Co5 Au2 57.09(9)
Au3 Co1 Co5 Au2 -79.47(8)
Co2 Co1 Co5 Au2 94.64(13)
C9 Co1 Co5 Co4 116.7(11)
C1 Co1 Co5 Co4 -52.3(12)
C8 Co1 Co5 Co4 -56.5(11)
Co3 Co1 Co5 Co4 -59.24(14)
Au2 Co1 Co5 Co4 155.48(15)
Au1 Co1 Co5 Co4 -147.44(16)
Au3 Co1 Co5 Co4 76.01(12)
Co2 Co1 Co5 Co4 -109.88(16)
C6 Co5 Co6 C4 35(2)
C1 Co5 Co6 C4 -134(2)
C10 Co5 Co6 C4 124(2)
C5 Co5 Co6 C4 40(2)
Co2 Co5 Co6 C4 166.4(19)
Au3 Co5 Co6 C4 -82.5(19)
Au4 Co5 Co6 C4 -32.0(19)
Au2 Co5 Co6 C4 -164.1(18)
Co4 Co5 Co6 C4 -86.1(19)
Co1 Co5 Co6 C4 -133.5(19)
C6 Co5 Co6 C1 168.5(17)
C10 Co5 Co6 C1 -101.7(12)
C5 Co5 Co6 C1 173.8(13)
Co2 Co5 Co6 C1 -59.7(10)
Au3 Co5 Co6 C1 51.4(10)
Au4 Co5 Co6 C1 101.9(10)
Au2 Co5 Co6 C1 -30.2(10)
Co4 Co5 Co6 C1 47.8(10)
Co1 Co5 Co6 C1 0.4(10)
C6 Co5 Co6 C11 -98.8(15)
C1 Co5 Co6 C11 92.7(13)
C10 Co5 Co6 C11 -8.9(10)
C5 Co5 Co6 C11 -93.5(12)
Co2 Co5 Co6 C11 33.0(8)
Au3 Co5 Co6 C11 144.1(8)
Au4 Co5 Co6 C11 -165.4(8)
Au2 Co5 Co6 C11 62.5(8)
Co4 Co5 Co6 C11 140.5(8)
Co1 Co5 Co6 C11 93.2(8)
C6 Co5 Co6 C5 -5.3(16)
C1 Co5 Co6 C5 -173.8(13)
C10 Co5 Co6 C5 84.6(11)
Co2 Co5 Co6 C5 126.5(8)
Au3 Co5 Co6 C5 -122.4(8)
Au4 Co5 Co6 C5 -71.9(8)
Au2 Co5 Co6 C5 156.0(9)
Co4 Co5 Co6 C5 -126.0(8)
Co1 Co5 Co6 C5 -173.3(8)
C6 Co5 Co6 Co2 -131.7(13)
C1 Co5 Co6 Co2 59.7(10)
C10 Co5 Co6 Co2 -41.9(6)
C5 Co5 Co6 Co2 -126.5(8)
Au3 Co5 Co6 Co2 111.13(18)
Au4 Co5 Co6 Co2 161.60(15)
Au2 Co5 Co6 Co2 29.5(2)
Co4 Co5 Co6 Co2 107.52(16)
Co1 Co5 Co6 Co2 60.17(13)
C6 Co5 Co6 Co4 120.7(13)
C1 Co5 Co6 Co4 -47.8(10)
C10 Co5 Co6 Co4 -149.4(7)
C5 Co5 Co6 Co4 126.0(8)
Co2 Co5 Co6 Co4 -107.52(16)
Au3 Co5 Co6 Co4 3.61(16)
Au4 Co5 Co6 Co4 54.08(11)
Au2 Co5 Co6 Co4 -78.0(2)
Co1 Co5 Co6 Co4 -47.35(12)
C6 Co5 Co6 Co3 175.0(13)
C1 Co5 Co6 Co3 6.5(10)
C10 Co5 Co6 Co3 -95.2(7)
C5 Co5 Co6 Co3 -179.7(9)
Co2 Co5 Co6 Co3 -53.25(14)
Au3 Co5 Co6 Co3 57.88(18)
Au4 Co5 Co6 Co3 108.36(13)
Au2 Co5 Co6 Co3 -23.7(2)
Co4 Co5 Co6 Co3 54.28(13)
Co1 Co5 Co6 Co3 6.92(14)
C2 Co2 Co6 C4 -23(2)
C1 Co2 Co6 C4 134(2)
C10 Co2 Co6 C4 -125.0(18)
C11 Co2 Co6 C4 -29(2)
Co5 Co2 Co6 C4 -167.2(17)
Co3 Co2 Co6 C4 79.7(17)
Au1 Co2 Co6 C4 112.2(17)
Co1 Co2 Co6 C4 130.1(17)
C2 Co2 Co6 C1 -157.2(15)
C10 Co2 Co6 C1 101.2(12)
C11 Co2 Co6 C1 -163.0(14)
Co5 Co2 Co6 C1 59.0(10)
Co3 Co2 Co6 C1 -54.2(10)
Au1 Co2 Co6 C1 -21.6(10)
Co1 Co2 Co6 C1 -3.8(10)
C2 Co2 Co6 C11 5.7(16)
C1 Co2 Co6 C11 163.0(14)
C10 Co2 Co6 C11 -95.9(12)
Co5 Co2 Co6 C11 -138.1(11)
Co3 Co2 Co6 C11 108.7(11)
Au1 Co2 Co6 C11 141.3(11)
Co1 Co2 Co6 C11 159.2(11)
C2 Co2 Co6 C5 102.5(14)
C1 Co2 Co6 C5 -100.3(12)
C10 Co2 Co6 C5 0.9(10)
C11 Co2 Co6 C5 96.7(13)
Co5 Co2 Co6 C5 -41.3(7)
Co3 Co2 Co6 C5 -154.5(7)
Au1 Co2 Co6 C5 -121.9(8)
Co1 Co2 Co6 C5 -104.1(7)
C2 Co2 Co6 Co5 143.8(12)
C1 Co2 Co6 Co5 -59.0(10)
C10 Co2 Co6 Co5 42.2(7)
C11 Co2 Co6 Co5 138.1(11)
Co3 Co2 Co6 Co5 -113.17(16)
Au1 Co2 Co6 Co5 -80.6(3)
Co1 Co2 Co6 Co5 -62.73(13)
C2 Co2 Co6 Co4 -153.6(12)
C1 Co2 Co6 Co4 3.6(10)
C10 Co2 Co6 Co4 104.8(7)
C11 Co2 Co6 Co4 -159.3(11)
Co5 Co2 Co6 Co4 62.60(15)
Co3 Co2 Co6 Co4 -50.58(14)
Au1 Co2 Co6 Co4 -18.0(3)
Co1 Co2 Co6 Co4 -0.14(15)
C2 Co2 Co6 Co3 -103.0(12)
C1 Co2 Co6 Co3 54.2(10)
C10 Co2 Co6 Co3 155.4(7)
C11 Co2 Co6 Co3 -108.7(11)
Co5 Co2 Co6 Co3 113.17(16)
Au1 Co2 Co6 Co3 32.6(3)
Co1 Co2 Co6 Co3 50.44(12)
C13 Co4 Co6 C4 13.5(13)
C7 Co4 Co6 C4 -133(4)
C1 Co4 Co6 C4 -159.1(13)
Co1 Co4 Co6 C4 -155.1(9)
Co3 Co4 Co6 C4 -103.1(9)
Au4 Co4 Co6 C4 89.5(9)
Au3 Co4 Co6 C4 145.7(9)
Co5 Co4 Co6 C4 148.9(9)
C13 Co4 Co6 C1 172.6(14)
C7 Co4 Co6 C1 26(4)
Co1 Co4 Co6 C1 4.1(10)
Co3 Co4 Co6 C1 56.0(10)
Au4 Co4 Co6 C1 -111.4(10)
Au3 Co4 Co6 C1 -55.2(10)
Co5 Co4 Co6 C1 -52.0(10)
C13 Co4 Co6 C11 142.0(17)
C7 Co4 Co6 C11 -4(4)
C1 Co4 Co6 C11 -30.6(17)
Co1 Co4 Co6 C11 -26.5(14)
Co3 Co4 Co6 C11 25.4(14)
Au4 Co4 Co6 C11 -141.9(14)
Au3 Co4 Co6 C11 -85.7(14)
Co5 Co4 Co6 C11 -82.6(14)
C13 Co4 Co6 C5 -92.8(12)
C7 Co4 Co6 C5 121(4)
C1 Co4 Co6 C5 94.6(12)
Co1 Co4 Co6 C5 98.7(7)
Co3 Co4 Co6 C5 150.6(7)
Au4 Co4 Co6 C5 -16.7(7)
Au3 Co4 Co6 C5 39.5(7)
Co5 Co4 Co6 C5 42.6(7)
C13 Co4 Co6 Co5 -135.4(10)
C7 Co4 Co6 Co5 78(4)
C1 Co4 Co6 Co5 52.0(10)
Co1 Co4 Co6 Co5 56.07(14)
Co3 Co4 Co6 Co5 107.99(15)
Au4 Co4 Co6 Co5 -59.34(11)
Au3 Co4 Co6 Co5 -3.15(14)
C13 Co4 Co6 Co2 168.7(9)
C7 Co4 Co6 Co2 22(4)
C1 Co4 Co6 Co2 -3.9(10)
Co1 Co4 Co6 Co2 0.15(17)
Co3 Co4 Co6 Co2 52.07(15)
Au4 Co4 Co6 Co2 -115.26(14)
Au3 Co4 Co6 Co2 -59.07(17)
Co5 Co4 Co6 Co2 -55.92(14)
C13 Co4 Co6 Co3 116.6(10)
C7 Co4 Co6 Co3 -30(4)
C1 Co4 Co6 Co3 -56.0(10)
Co1 Co4 Co6 Co3 -51.92(14)
Au4 Co4 Co6 Co3 -167.33(15)
Au3 Co4 Co6 Co3 -111.14(15)
Co5 Co4 Co6 Co3 -107.99(15)
C3 Co3 Co6 C4 -80.3(14)
C12 Co3 Co6 C4 25.1(13)
C1 Co3 Co6 C4 153.5(14)
C8 Co3 Co6 C4 140.9(15)
Co1 Co3 Co6 C4 152.3(9)
Co4 Co3 Co6 C4 98.1(9)
Co2 Co3 Co6 C4 -146.7(9)
C3 Co3 Co6 C1 126.2(15)
C12 Co3 Co6 C1 -128.4(14)
C8 Co3 Co6 C1 -12.6(16)
Co1 Co3 Co6 C1 -1.2(11)
Co4 Co3 Co6 C1 -55.4(11)
Co2 Co3 Co6 C1 59.8(11)
C3 Co3 Co6 C11 17.2(14)
C12 Co3 Co6 C11 122.6(13)
C1 Co3 Co6 C11 -109.0(14)
C8 Co3 Co6 C11 -121.6(14)
Co1 Co3 Co6 C11 -110.1(9)
Co4 Co3 Co6 C11 -164.4(9)
Co2 Co3 Co6 C11 -49.1(9)
C3 Co3 Co6 C5 118.9(17)
C12 Co3 Co6 C5 -135.7(16)
C1 Co3 Co6 C5 -7.3(17)
C8 Co3 Co6 C5 -19.9(18)
Co1 Co3 Co6 C5 -8.4(13)
Co4 Co3 Co6 C5 -62.7(13)
Co2 Co3 Co6 C5 52.6(13)
C3 Co3 Co6 Co5 119.3(10)
C12 Co3 Co6 Co5 -135.3(10)
C1 Co3 Co6 Co5 -6.9(11)
C8 Co3 Co6 Co5 -19.5(12)
Co1 Co3 Co6 Co5 -8.05(16)
Co4 Co3 Co6 Co5 -62.27(15)
Co2 Co3 Co6 Co5 52.95(14)
C3 Co3 Co6 Co2 66.4(10)
C12 Co3 Co6 Co2 171.7(10)
C1 Co3 Co6 Co2 -59.8(11)
C8 Co3 Co6 Co2 -72.5(12)
Co1 Co3 Co6 Co2 -61.01(15)
Co4 Co3 Co6 Co2 -115.22(17)
C3 Co3 Co6 Co4 -178.4(11)
C12 Co3 Co6 Co4 -73.0(10)
C1 Co3 Co6 Co4 55.4(11)
C8 Co3 Co6 Co4 42.8(12)
Co1 Co3 Co6 Co4 54.21(14)
Co2 Co3 Co6 Co4 115.22(17)
C4 Co6 C1 Co4 38(2)
C11 Co6 C1 Co4 161.1(11)
C5 Co6 C1 Co4 -96.2(10)
Co5 Co6 C1 Co4 -101.4(11)
Co2 Co6 C1 Co4 174.8(14)
Co3 Co6 C1 Co4 87.8(11)
C4 Co6 C1 Co1 -34(16)
C11 Co6 C1 Co1 89(15)
C5 Co6 C1 Co1 -168(15)
Co5 Co6 C1 Co1 -173(16)
Co2 Co6 C1 Co1 103(15)
Co4 Co6 C1 Co1 -72(15)
Co3 Co6 C1 Co1 16(15)
C4 Co6 C1 Co5 139.6(17)
C11 Co6 C1 Co5 -97.5(11)
C5 Co6 C1 Co5 5.2(11)
Co2 Co6 C1 Co5 -83.8(9)
Co4 Co6 C1 Co5 101.4(11)
Co3 Co6 C1 Co5 -170.8(14)
C4 Co6 C1 Co3 -50(2)
C11 Co6 C1 Co3 73.3(12)
C5 Co6 C1 Co3 176.0(9)
Co5 Co6 C1 Co3 170.8(14)
Co2 Co6 C1 Co3 87.1(9)
Co4 Co6 C1 Co3 -87.8(11)
C4 Co6 C1 Co2 -136.6(17)
C11 Co6 C1 Co2 -13.7(12)
C5 Co6 C1 Co2 89.0(10)
Co5 Co6 C1 Co2 83.8(9)
Co4 Co6 C1 Co2 -174.8(14)
Co3 Co6 C1 Co2 -87.1(9)
C13 Co4 C1 Co6 -9.9(19)
C7 Co4 C1 Co6 -172.8(12)
Co1 Co4 C1 Co6 -174.4(14)
Co3 Co4 C1 Co6 -91.5(11)
Au4 Co4 C1 Co6 68.4(8)
Au3 Co4 C1 Co6 128.7(8)
Co5 Co4 C1 Co6 84.6(11)
C13 Co4 C1 Co1 164.5(13)
C7 Co4 C1 Co1 1.6(16)
Co3 Co4 C1 Co1 82.9(9)
Au4 Co4 C1 Co1 -117.1(6)
Co6 Co4 C1 Co1 174.4(14)
Au3 Co4 C1 Co1 -56.9(6)
Co5 Co4 C1 Co1 -101.0(13)
C13 Co4 C1 Co5 -94.5(17)
C7 Co4 C1 Co5 102.6(15)
Co1 Co4 C1 Co5 101.0(13)
Co3 Co4 C1 Co5 -176.1(17)
Au4 Co4 C1 Co5 -16.1(11)
Co6 Co4 C1 Co5 -84.6(11)
Au3 Co4 C1 Co5 44.1(9)
C13 Co4 C1 Co3 81.6(17)
C7 Co4 C1 Co3 -81.2(15)
Co1 Co4 C1 Co3 -82.9(9)
Au4 Co4 C1 Co3 160.0(7)
Co6 Co4 C1 Co3 91.5(11)
Au3 Co4 C1 Co3 -139.8(8)
Co5 Co4 C1 Co3 176.1(17)
C13 Co4 C1 Co2 39(13)
C7 Co4 C1 Co2 -124(12)
Co1 Co4 C1 Co2 -126(13)
Co3 Co4 C1 Co2 -43(12)
Au4 Co4 C1 Co2 117(12)
Co6 Co4 C1 Co2 49(12)
Au3 Co4 C1 Co2 177(12)
Co5 Co4 C1 Co2 133(13)
C9 Co1 C1 Co6 118(14)
C8 Co1 C1 Co6 -10(15)
Co3 Co1 C1 Co6 -16(15)
Co4 Co1 C1 Co6 72(15)
Au2 Co1 C1 Co6 -163(15)
Au1 Co1 C1 Co6 -94(15)
Au3 Co1 C1 Co6 132(15)
Co2 Co1 C1 Co6 -102(15)
Co5 Co1 C1 Co6 173(16)
C9 Co1 C1 Co4 46(7)
C8 Co1 C1 Co4 -81.7(10)
Co3 Co1 C1 Co4 -88.1(10)
Au2 Co1 C1 Co4 125.1(7)
Au1 Co1 C1 Co4 -166.5(6)
Au3 Co1 C1 Co4 59.8(7)
Co2 Co1 C1 Co4 -174.4(15)
Co5 Co1 C1 Co4 101.1(12)
C9 Co1 C1 Co5 -55(7)
C8 Co1 C1 Co5 177.1(11)
Co3 Co1 C1 Co5 170.8(16)
Co4 Co1 C1 Co5 -101.1(12)
Au2 Co1 C1 Co5 24.0(10)
Au1 Co1 C1 Co5 92.4(9)
Au3 Co1 C1 Co5 -41.3(9)
Co2 Co1 C1 Co5 84.5(12)
C9 Co1 C1 Co3 134(7)
C8 Co1 C1 Co3 6.3(10)
Co4 Co1 C1 Co3 88.1(10)
Au2 Co1 C1 Co3 -146.8(6)
Au1 Co1 C1 Co3 -78.4(7)
Au3 Co1 C1 Co3 147.9(7)
Co2 Co1 C1 Co3 -86.3(10)
Co5 Co1 C1 Co3 -170.8(16)
C9 Co1 C1 Co2 -140(6)
C8 Co1 C1 Co2 92.6(11)
Co3 Co1 C1 Co2 86.3(10)
Co4 Co1 C1 Co2 174.4(15)
Au2 Co1 C1 Co2 -60.5(8)
Au1 Co1 C1 Co2 7.9(9)
Au3 Co1 C1 Co2 -125.8(9)
Co5 Co1 C1 Co2 -84.5(12)
C6 Co5 C1 Co6 -145(5)
C10 Co5 C1 Co6 82.4(10)
C5 Co5 C1 Co6 -4.8(10)
Co2 Co5 C1 Co6 84.9(10)
Au3 Co5 C1 Co6 -137.0(7)
Au4 Co5 C1 Co6 -75.1(7)
Au2 Co5 C1 Co6 158.5(7)
Co4 Co5 C1 Co6 -90.1(12)
Co1 Co5 C1 Co6 -179.3(16)
C6 Co5 C1 Co4 -55(6)
C10 Co5 C1 Co4 172.4(11)
C5 Co5 C1 Co4 85.3(12)
Co6 Co5 C1 Co4 90.1(12)
Co2 Co5 C1 Co4 175.0(17)
Au3 Co5 C1 Co4 -47.0(10)
Au4 Co5 C1 Co4 15.0(10)
Au2 Co5 C1 Co4 -111.5(10)
Co1 Co5 C1 Co4 -89.3(14)
C6 Co5 C1 Co1 35(6)
C10 Co5 C1 Co1 -98.3(11)
C5 Co5 C1 Co1 174.6(10)
Co6 Co5 C1 Co1 179.3(16)
Co2 Co5 C1 Co1 -95.8(12)
Au3 Co5 C1 Co1 42.3(9)
Au4 Co5 C1 Co1 104.3(9)
Au2 Co5 C1 Co1 -22.2(9)
Co4 Co5 C1 Co1 89.3(14)
C6 Co5 C1 Co3 148(7)
C10 Co5 C1 Co3 15(9)
C5 Co5 C1 Co3 -72(9)
Co6 Co5 C1 Co3 -67(9)
Co2 Co5 C1 Co3 18(8)
Au3 Co5 C1 Co3 156(9)
Au4 Co5 C1 Co3 -142(9)
Au2 Co5 C1 Co3 92(9)
Co4 Co5 C1 Co3 -157(10)
Co1 Co5 C1 Co3 114(9)
C6 Co5 C1 Co2 130(5)
C10 Co5 C1 Co2 -2.5(10)
C5 Co5 C1 Co2 -89.7(9)
Co6 Co5 C1 Co2 -84.9(10)
Au3 Co5 C1 Co2 138.1(7)
Au4 Co5 C1 Co2 -160.0(7)
Au2 Co5 C1 Co2 73.6(7)
Co4 Co5 C1 Co2 -175.0(17)
Co1 Co5 C1 Co2 95.8(12)
C3 Co3 C1 Co6 -77.0(16)
C12 Co3 C1 Co6 65.1(15)
C8 Co3 C1 Co6 172.0(10)
Co1 Co3 C1 Co6 178.4(14)
Co4 Co3 C1 Co6 91.1(11)
Co2 Co3 C1 Co6 -84.2(11)
C3 Co3 C1 Co4 -168.1(12)
C12 Co3 C1 Co4 -26.0(16)
C8 Co3 C1 Co4 80.9(11)
Co1 Co3 C1 Co4 87.3(10)
Co2 Co3 C1 Co4 -175.3(15)
Co6 Co3 C1 Co4 -91.1(11)
C3 Co3 C1 Co1 104.6(14)
C12 Co3 C1 Co1 -113.3(12)
C8 Co3 C1 Co1 -6.4(11)
Co4 Co3 C1 Co1 -87.3(10)
Co2 Co3 C1 Co1 97.4(10)
Co6 Co3 C1 Co1 -178.4(14)
C3 Co3 C1 Co5 -11(10)
C12 Co3 C1 Co5 131(9)
C8 Co3 C1 Co5 -122(9)
Co1 Co3 C1 Co5 -115(9)
Co4 Co3 C1 Co5 157(10)
Co2 Co3 C1 Co5 -18(8)
Co6 Co3 C1 Co5 66(9)
C3 Co3 C1 Co2 7.3(18)
C12 Co3 C1 Co2 149.3(11)
C8 Co3 C1 Co2 -103.8(10)
Co1 Co3 C1 Co2 -97.4(10)
Co4 Co3 C1 Co2 175.3(15)
Co6 Co3 C1 Co2 84.2(11)
C2 Co2 C1 Co6 117(4)
C10 Co2 C1 Co6 -82.5(10)
C11 Co2 C1 Co6 12.5(10)
Co5 Co2 C1 Co6 -85.1(9)
Co3 Co2 C1 Co6 91.9(10)
Au1 Co2 C1 Co6 166.7(6)
Co1 Co2 C1 Co6 174.3(15)
C2 Co2 C1 Co4 68(14)
C10 Co2 C1 Co4 -131(12)
C11 Co2 C1 Co4 -36(12)
Co5 Co2 C1 Co4 -134(13)
Co6 Co2 C1 Co4 -49(12)
Co3 Co2 C1 Co4 43(12)
Au1 Co2 C1 Co4 118(12)
Co1 Co2 C1 Co4 125(13)
C2 Co2 C1 Co1 -57(4)
C10 Co2 C1 Co1 103.2(10)
C11 Co2 C1 Co1 -161.8(11)
Co5 Co2 C1 Co1 100.7(12)
Co6 Co2 C1 Co1 -174.3(15)
Co3 Co2 C1 Co1 -82.4(10)
Au1 Co2 C1 Co1 -7.5(9)
C2 Co2 C1 Co5 -158(3)
C10 Co2 C1 Co5 2.6(11)
C11 Co2 C1 Co5 97.6(10)
Co6 Co2 C1 Co5 85.1(9)
Co3 Co2 C1 Co5 176.9(14)
Au1 Co2 C1 Co5 -108.2(7)
Co1 Co2 C1 Co5 -100.7(12)
C2 Co2 C1 Co3 25(4)
C10 Co2 C1 Co3 -174.4(9)
C11 Co2 C1 Co3 -79.4(11)
Co5 Co2 C1 Co3 -176.9(14)
Co6 Co2 C1 Co3 -91.9(10)
Au1 Co2 C1 Co3 74.8(8)
Co1 Co2 C1 Co3 82.4(10)
C1 Co2 C2 O2 -137(26)
C10 Co2 C2 O2 63(27)
C11 Co2 C2 O2 -32(27)
Co5 Co2 C2 O2 74(28)
Co6 Co2 C2 O2 -36(28)
Co3 Co2 C2 O2 -116(27)
Au1 Co2 C2 O2 171(28)
Co1 Co2 C2 O2 179(100)
C12 Co3 C3 O3 33(39)
C1 Co3 C3 O3 -180(100)
C8 Co3 C3 O3 -70(39)
Co1 Co3 C3 O3 -119(39)
Co4 Co3 C3 O3 128(36)
Co2 Co3 C3 O3 -174(39)
Co6 Co3 C3 O3 135(39)
C1 Co6 C4 O4 -156(100)
C11 Co6 C4 O4 81(100)
C5 Co6 C4 O4 -21(100)
Co5 Co6 C4 O4 -53(100)
Co2 Co6 C4 O4 104(100)
Co4 Co6 C4 O4 -129(100)
Co3 Co6 C4 O4 169(100)
C4 Co6 C5 O5 29(4)
C1 Co6 C5 O5 -175(4)
C11 Co6 C5 O5 -72(4)
Co5 Co6 C5 O5 -170(4)
Co2 Co6 C5 O5 -126(4)
Co4 Co6 C5 O5 139(4)
Co3 Co6 C5 O5 -170(3)
C4 Co6 C5 Co5 -161.1(10)
C1 Co6 C5 Co5 -4.8(10)
C11 Co6 C5 Co5 98.1(10)
Co2 Co6 C5 Co5 44.7(6)
Co4 Co6 C5 Co5 -50.6(6)
Co3 Co6 C5 Co5 0.5(16)
C6 Co5 C5 O5 -12(3)
C1 Co5 C5 O5 176(3)
C10 Co5 C5 O5 78(3)
Co6 Co5 C5 O5 172(4)
Co2 Co5 C5 O5 127(3)
Au3 Co5 C5 O5 -93(3)
Au4 Co5 C5 O5 -94(3)
Au2 Co5 C5 O5 65(4)
Co4 Co5 C5 O5 -145(3)
Co1 Co5 C5 O5 -179(3)
C6 Co5 C5 Co6 176.8(10)
C1 Co5 C5 Co6 4.6(10)
C10 Co5 C5 Co6 -93.9(8)
Co2 Co5 C5 Co6 -44.4(6)
Au3 Co5 C5 Co6 95.6(8)
Au4 Co5 C5 Co6 94.6(6)
Au2 Co5 C5 Co6 -106(2)
Co4 Co5 C5 Co6 43.5(6)
Co1 Co5 C5 Co6 9.5(12)
C1 Co5 C6 O6 -122(46)
C10 Co5 C6 O6 12(48)
C5 Co5 C6 O6 98(48)
Co6 Co5 C6 O6 102(48)
Co2 Co5 C6 O6 -2(49)
Au3 Co5 C6 O6 -130(48)
Au4 Co5 C6 O6 167(48)
Au2 Co5 C6 O6 -65(48)
Co4 Co5 C6 O6 -167(47)
Co1 Co5 C6 O6 -94(48)
C13 Co4 C7 O7 -52(17)
C1 Co4 C7 O7 115(16)
Co1 Co4 C7 O7 116(17)
Co3 Co4 C7 O7 67(17)
Au4 Co4 C7 O7 -131(16)
Co6 Co4 C7 O7 93(17)
Au3 Co4 C7 O7 -180(100)
Co5 Co4 C7 O7 163(16)
C3 Co3 C8 O8 59(3)
C12 Co3 C8 O8 -45(3)
C1 Co3 C8 O8 -169(3)
Co1 Co3 C8 O8 -175(4)
Co4 Co3 C8 O8 -124(3)
Co2 Co3 C8 O8 144(3)
Co6 Co3 C8 O8 -160(3)
C3 Co3 C8 Co1 -125.7(11)
C12 Co3 C8 Co1 129.9(11)
C1 Co3 C8 Co1 6.3(10)
Co4 Co3 C8 Co1 51.0(6)
Co2 Co3 C8 Co1 -40.7(8)
Co6 Co3 C8 Co1 15.0(15)
C9 Co1 C8 O8 -4(3)
C1 Co1 C8 O8 169(3)
Co3 Co1 C8 O8 175(3)
Co4 Co1 C8 O8 123(3)
Au2 Co1 C8 O8 -75(4)
Au1 Co1 C8 O8 -91(3)
Au3 Co1 C8 O8 78(3)
Co2 Co1 C8 O8 -149(3)
Co5 Co1 C8 O8 171(2)
C9 Co1 C8 Co3 -178.8(10)
C1 Co1 C8 Co3 -6.3(10)
Co4 Co1 C8 Co3 -51.9(6)
Au2 Co1 C8 Co3 110.0(13)
Au1 Co1 C8 Co3 93.8(6)
Au3 Co1 C8 Co3 -97.6(11)
Co2 Co1 C8 Co3 36.0(7)
Co5 Co1 C8 Co3 -3.7(14)
C1 Co1 C9 O9 -1(90)
C8 Co1 C9 O9 127(86)
Co3 Co1 C9 O9 126(85)
Co4 Co1 C9 O9 39(86)
Au2 Co1 C9 O9 -81(86)
Au1 Co1 C9 O9 -149(86)
Au3 Co1 C9 O9 -15(86)
Co2 Co1 C9 O9 -132(85)
Co5 Co1 C9 O9 -48(86)
C2 Co2 C10 O10 -13(3)
C1 Co2 C10 O10 173(3)
C11 Co2 C10 O10 79(3)
Co5 Co2 C10 O10 175(3)
Co6 Co2 C10 O10 126(3)
Co3 Co2 C10 O10 166(2)
Au1 Co2 C10 O10 -87(3)
Co1 Co2 C10 O10 -146(3)
C2 Co2 C10 Co5 172.0(9)
C1 Co2 C10 Co5 -2.5(10)
C11 Co2 C10 Co5 -96.1(9)
Co6 Co2 C10 Co5 -48.8(6)
Co3 Co2 C10 Co5 -9.4(15)
Au1 Co2 C10 Co5 97.8(6)
Co1 Co2 C10 Co5 39.1(7)
C6 Co5 C10 O10 17(3)
C1 Co5 C10 O10 -172(3)
C5 Co5 C10 O10 -76(3)
Co6 Co5 C10 O10 -125(3)
Co2 Co5 C10 O10 -174(4)
Au3 Co5 C10 O10 93(3)
Au4 Co5 C10 O10 -57(4)
Au2 Co5 C10 O10 100(3)
Co4 Co5 C10 O10 -165(3)
Co1 Co5 C10 O10 148(3)
C6 Co5 C10 Co2 -168.6(10)
C1 Co5 C10 Co2 2.5(10)
C5 Co5 C10 Co2 98.5(9)
Co6 Co5 C10 Co2 49.1(6)
Au3 Co5 C10 Co2 -92.5(9)
Au4 Co5 C10 Co2 117.5(12)
Au2 Co5 C10 Co2 -85.5(6)
Co4 Co5 C10 Co2 9.5(13)
Co1 Co5 C10 Co2 -37.4(7)
C4 Co6 C11 O11 -13(4)
C1 Co6 C11 O11 -165(4)
C5 Co6 C11 O11 90(4)
Co5 Co6 C11 O11 146(4)
Co2 Co6 C11 O11 -178(5)
Co4 Co6 C11 O11 -144(3)
Co3 Co6 C11 O11 -122(4)
C4 Co6 C11 Co2 165.0(10)
C1 Co6 C11 Co2 13.0(11)
C5 Co6 C11 Co2 -92.0(9)
Co5 Co6 C11 Co2 -36.4(8)
Co4 Co6 C11 Co2 34.2(17)
Co3 Co6 C11 Co2 55.7(6)
C2 Co2 C11 O11 2(3)
C1 Co2 C11 O11 166(3)
C10 Co2 C11 O11 -95(3)
Co5 Co2 C11 O11 -146(3)
Co6 Co2 C11 O11 178(4)
Co3 Co2 C11 O11 120(3)
Au1 Co2 C11 O11 55(4)
Co1 Co2 C11 O11 150(3)
C2 Co2 C11 Co6 -176.2(10)
C1 Co2 C11 Co6 -12.3(10)
C10 Co2 C11 Co6 86.2(10)
Co5 Co2 C11 Co6 35.6(8)
Co3 Co2 C11 Co6 -57.9(7)
Au1 Co2 C11 Co6 -123.1(12)
Co1 Co2 C11 Co6 -28.3(13)
C3 Co3 C12 O12 18(35)
C1 Co3 C12 O12 -132(35)
C8 Co3 C12 O12 122(35)
Co1 Co3 C12 O12 169(34)
Co4 Co3 C12 O12 -151(35)
Co2 Co3 C12 O12 -78(35)
Co6 Co3 C12 O12 -93(35)
C7 Co4 C13 O13 35(61)
C1 Co4 C13 O13 -130(60)
Co1 Co4 C13 O13 -54(63)
Co3 Co4 C13 O13 -79(61)
Au4 Co4 C13 O13 142(61)
Co6 Co4 C13 O13 -137(61)
Au3 Co4 C13 O13 109(60)
Co5 Co4 C13 O13 -179(100)
Co1 Au1 P1 C107 150.3(10)
Co2 Au1 P1 C107 -80.0(11)
Au2 Au1 P1 C107 60.8(11)
Co1 Au1 P1 C101 -89.7(8)
Co2 Au1 P1 C101 40.0(9)
Au2 Au1 P1 C101 -179.1(6)
Co1 Au1 P1 C113 26.9(10)
Co2 Au1 P1 C113 156.6(8)
Au2 Au1 P1 C113 -62.6(9)
C107 P1 C101 C102 76.1(14)
C113 P1 C101 C102 -174.2(12)
Au1 P1 C101 C102 -53.7(11)
C107 P1 C101 C106 -97.8(15)
C113 P1 C101 C106 11.9(15)
Au1 P1 C101 C106 132.5(10)
C106 C101 C102 C103 0.0
P1 C101 C102 C103 -174.0(14)
C101 C102 C103 C104 0.0
C102 C103 C104 C105 0.0
C103 C104 C105 C106 0.0
C104 C105 C106 C101 0.0
C102 C101 C106 C105 0.0
P1 C101 C106 C105 173.7(14)
C101 P1 C107 C108 45(3)
C113 P1 C107 C108 -63(3)
Au1 P1 C107 C108 171.5(19)
C101 P1 C107 C112 -136(2)
C113 P1 C107 C112 116(2)
Au1 P1 C107 C112 -9(3)
C112 C107 C108 C109 2(4)
P1 C107 C108 C109 -179(2)
C107 C108 C109 C110 -3(4)
C108 C109 C110 C111 4(4)
C109 C110 C111 C112 -5(4)
C110 C111 C112 C107 4(4)
C108 C107 C112 C111 -2(4)
P1 C107 C112 C111 179(2)
C107 P1 C113 C114 177(2)
C101 P1 C113 C114 72(2)
Au1 P1 C113 C114 -52(2)
C107 P1 C113 C118 -1(3)
C101 P1 C113 C118 -107(2)
Au1 P1 C113 C118 129(2)
C118 C113 C114 C115 0(5)
P1 C113 C114 C115 -179(3)
C113 C114 C115 C116 -1(5)
C114 C115 C116 C117 1(5)
C115 C116 C117 C118 0(5)
C116 C117 C118 C113 -1(5)
C114 C113 C118 C117 1(4)
P1 C113 C118 C117 180(2)
Co1 Au2 P2 C201 6.3(13)
Co5 Au2 P2 C201 -160.3(10)
Au1 Au2 P2 C201 68.5(11)
Au3 Au2 P2 C201 -85.8(10)
Co1 Au2 P2 C207 -112.8(9)
Co5 Au2 P2 C207 80.6(9)
Au1 Au2 P2 C207 -50.6(9)
Au3 Au2 P2 C207 155.1(8)
Co1 Au2 P2 C213 125.7(10)
Co5 Au2 P2 C213 -40.9(10)
Au1 Au2 P2 C213 -172.1(9)
Au3 Au2 P2 C213 33.6(10)
C207 P2 C201 C202 93(2)
C213 P2 C201 C202 -156(2)
Au2 P2 C201 C202 -31(3)
C207 P2 C201 C206 -88(3)
C213 P2 C201 C206 23(3)
Au2 P2 C201 C206 148(2)
C206 C201 C202 C203 3(4)
P2 C201 C202 C203 -178(2)
C201 C202 C203 C204 -3(4)
C202 C203 C204 C205 1(4)
C203 C204 C205 C206 2(4)
C202 C201 C206 C205 -1(4)
P2 C201 C206 C205 -180(2)
C204 C205 C206 C201 -2(4)
C201 P2 C207 C212 -141(2)
C213 P2 C207 C212 108(2)
Au2 P2 C207 C212 -18(2)
C201 P2 C207 C208 41(2)
C213 P2 C207 C208 -70(2)
Au2 P2 C207 C208 164.3(17)
C212 C207 C208 C209 0(4)
P2 C207 C208 C209 178(2)
C207 C208 C209 C210 -2(4)
C208 C209 C210 C211 2(4)
C209 C210 C211 C212 -1(4)
C210 C211 C212 C207 -1(4)
C208 C207 C212 C211 1(4)
P2 C207 C212 C211 -177(2)
C201 P2 C213 C214 -105(2)
C207 P2 C213 C214 5(3)
Au2 P2 C213 C214 131(2)
C201 P2 C213 C218 75(3)
C207 P2 C213 C218 -174(2)
Au2 P2 C213 C218 -49(3)
C218 C213 C214 C215 -1(4)
P2 C213 C214 C215 180(2)
C213 C214 C215 C216 1(4)
C214 C215 C216 C217 0(5)
C215 C216 C217 C218 1(5)
C214 C213 C218 C217 1(5)
P2 C213 C218 C217 -180(3)
C216 C217 C218 C213 -1(5)
Co5 Au3 P3 C307 -135.3(13)
Co1 Au3 P3 C307 64.9(13)
Au4 Au3 P3 C307 -76.0(13)
Co4 Au3 P3 C307 -17.4(13)
Au2 Au3 P3 C307 137.4(13)
Co5 Au3 P3 C301 103.9(9)
Co1 Au3 P3 C301 -55.9(9)
Au4 Au3 P3 C301 163.2(8)
Co4 Au3 P3 C301 -138.3(8)
Au2 Au3 P3 C301 16.6(9)
Co5 Au3 P3 C313 -19.1(11)
Co1 Au3 P3 C313 -179.0(8)
Au4 Au3 P3 C313 40.1(9)
Co4 Au3 P3 C313 98.7(9)
Au2 Au3 P3 C313 -106.5(9)
C307 P3 C301 C302 -100(2)
C313 P3 C301 C302 153.7(19)
Au3 P3 C301 C302 26(2)
C307 P3 C301 C306 82(2)
C313 P3 C301 C306 -25(2)
Au3 P3 C301 C306 -152.7(18)
C306 C301 C302 C303 -3(4)
P3 C301 C302 C303 179(2)
C301 C302 C303 C304 0(4)
C302 C303 C304 C305 1(5)
C303 C304 C305 C306 1(5)
C304 C305 C306 C301 -3(4)
C302 C301 C306 C305 4(4)
P3 C301 C306 C305 -177(2)
C301 P3 C307 C308 -177(2)
C313 P3 C307 C308 -68(3)
Au3 P3 C307 C308 56(3)
C301 P3 C307 C312 12(3)
C313 P3 C307 C312 121(3)
Au3 P3 C307 C312 -116(3)
C312 C307 C308 C309 -8(5)
P3 C307 C308 C309 -180(3)
C307 C308 C309 C310 7(5)
C308 C309 C310 C311 -2(6)
C309 C310 C311 C312 -3(7)
C310 C311 C312 C307 2(6)
C308 C307 C312 C311 3(5)
P3 C307 C312 C311 175(3)
C307 P3 C313 C318 -34(3)
C301 P3 C313 C318 74(2)
Au3 P3 C313 C318 -157(2)
C307 P3 C313 C314 152(2)
C301 P3 C313 C314 -99(2)
Au3 P3 C313 C314 30(2)
C318 C313 C314 C315 1(4)
P3 C313 C314 C315 175(2)
C313 C314 C315 C316 0(5)
C314 C315 C316 C317 0(5)
C315 C316 C317 C318 -3(6)
C316 C317 C318 C313 4(5)
C314 C313 C318 C317 -3(4)
P3 C313 C318 C317 -177(2)
Co4 Au4 P4 C413 -64.0(12)
Co5 Au4 P4 C413 155.5(11)
Au3 Au4 P4 C413 51.0(11)
Co4 Au4 P4 C401 52.6(12)
Co5 Au4 P4 C401 -87.9(11)
Au3 Au4 P4 C401 167.6(10)
Co4 Au4 P4 C407 175.1(10)
Co5 Au4 P4 C407 34.7(12)
Au3 Au4 P4 C407 -69.8(11)
C413 P4 C401 C406 -44(3)
C407 P4 C401 C406 67(3)
Au4 P4 C401 C406 -166(2)
C413 P4 C401 C402 143(3)
C407 P4 C401 C402 -106(3)
Au4 P4 C401 C402 21(3)
C406 C401 C402 C403 5(5)
P4 C401 C402 C403 178(3)
C401 C402 C403 C404 -1(5)
C402 C403 C404 C405 -4(6)
C403 C404 C405 C406 5(5)
C402 C401 C406 C405 -3(5)
P4 C401 C406 C405 -176(3)
C404 C405 C406 C401 -1(5)
C413 P4 C407 C408 -145(3)
C401 P4 C407 C408 106(3)
Au4 P4 C407 C408 -22(3)
C413 P4 C407 C412 40(3)
C401 P4 C407 C412 -69(3)
Au4 P4 C407 C412 163(3)
C412 C407 C408 C409 -3(5)
P4 C407 C408 C409 -178(3)
C407 C408 C409 C410 1(5)
C408 C409 C410 C411 -1(6)
C409 C410 C411 C412 4(7)
C408 C407 C412 C411 5(6)
P4 C407 C412 C411 -180(3)
C410 C411 C412 C407 -6(6)
C401 P4 C413 C418 -42(3)
C407 P4 C413 C418 -153(3)
Au4 P4 C413 C418 81(3)
C401 P4 C413 C414 147(2)
C407 P4 C413 C414 36(3)
Au4 P4 C413 C414 -89(3)
C418 C413 C414 C415 2(4)
P4 C413 C414 C415 173(2)
C413 C414 C415 C416 -1(5)
C414 C415 C416 C417 -1(6)
C415 C416 C417 C418 2(6)
C414 C413 C418 C417 -1(5)
P4 C413 C418 C417 -172(3)
C416 C417 C418 C413 -1(6)
C505 O501 C502 C503 5(4)
O501 C502 C503 C504 -20(4)
C502 C503 C504 C505 26(4)
C502 O501 C505 C504 12(4)
C503 C504 C505 O501 -23(4)
C605 O601 C602 C603 -9(6)
O601 C602 C603 C604 26(5)
C602 C603 C604 C605 -35(5)
C602 O601 C605 C604 -13(6)
C603 C604 C605 O601 31(5)
C705 O701 C702 C703 -2(17)
O701 C702 C703 C704 25(14)
C702 C703 C704 C705 -37(14)
C702 O701 C705 C704 -20(18)
C703 C704 C705 O701 29(13)
C805 O801 C802 C803 13(10)
O801 C802 C803 C804 -37(8)
C802 C803 C804 C805 49(8)
C802 O801 C805 C804 16(10)
C803 C804 C805 O801 -39(8)
